data_1513032
loop_
_publ_author_name
'Li Li'
'Fugen Yuan'
'Tingting Li'
'Yuan Zhou'
'Manman Zhang'

_publ_section_title
;
 Synthesis and crystal structures of cerium(IV) complexes with
 8-quinolinolate and amine bis(phenolate) ligands
;
_journal_name_full
;
Inorganica Chimica Acta
;
_journal_page_first 69
_journal_page_last 74
_journal_paper_doi 10.1016/j.ica.2012.11.020
_journal_volume 397
_journal_year 2013
_chemical_formula_moiety 'C70 H112 Ce N4 O4, C4 H10 02'
_chemical_formula_sum 'C74 H122 Ce N4 O6'
_chemical_formula_weight 1303.88
_space_group_IT_number 2
_symmetry_cell_setting triclinic
_symmetry_space_group_name_Hall '-P 1'
_symmetry_space_group_name_H-M 'P -1'
_atom_sites_solution_hydrogens geom
_atom_sites_solution_primary direct
_atom_sites_solution_secondary difmap
_cell_angle_alpha 100.4890(10)
_cell_angle_beta 96.2760(10)
_cell_angle_gamma 113.2860(10)
_cell_formula_units_Z 4
_cell_length_a 18.4201(14)
_cell_length_b 21.3300(16)
_cell_length_c 21.4870(17)
_cell_measurement_reflns_used 9274
_cell_measurement_temperature 296(2)
_cell_measurement_theta_max 27.05
_cell_measurement_theta_min 2.31
_cell_volume 7469.8(10)
_computing_cell_refinement 'Bruker SMART'
_computing_data_collection 'Bruker SMART'
_computing_data_reduction 'Bruker SAINT'
_computing_molecular_graphics 'Bruker SHELXTL'
_computing_publication_material 'Bruker SHELXTL'
_computing_structure_refinement 'SHELXL-97 (Sheldrick, 1997)'
_computing_structure_solution 'SHELXS-97 (Sheldrick, 1990)'
_diffrn_ambient_temperature 296(2)
_diffrn_measured_fraction_theta_full 0.977
_diffrn_measured_fraction_theta_max 0.977
_diffrn_measurement_device_type 'CCD area detector'
_diffrn_measurement_method 'phi and omega scans'
_diffrn_radiation_monochromator graphite
_diffrn_radiation_source 'fine-focus sealed tube'
_diffrn_radiation_type MoK\a
_diffrn_radiation_wavelength 0.71073
_diffrn_reflns_av_R_equivalents 0.0539
_diffrn_reflns_av_sigmaI/netI 0.1007
_diffrn_reflns_limit_h_max 23
_diffrn_reflns_limit_h_min -23
_diffrn_reflns_limit_k_max 27
_diffrn_reflns_limit_k_min -27
_diffrn_reflns_limit_l_max 27
_diffrn_reflns_limit_l_min -27
_diffrn_reflns_number 65702
_diffrn_reflns_theta_full 27.45
_diffrn_reflns_theta_max 27.45
_diffrn_reflns_theta_min 1.23
_diffrn_standards_decay_% 0
_diffrn_standards_interval_count 0
_diffrn_standards_number 0
_exptl_absorpt_coefficient_mu 0.659
_exptl_absorpt_correction_type none
_exptl_crystal_colour purple
_exptl_crystal_density_diffrn 1.159
_exptl_crystal_density_method 'not measured'
_exptl_crystal_description block
_exptl_crystal_F_000 2800
_exptl_crystal_size_max 0.35
_exptl_crystal_size_mid 0.23
_exptl_crystal_size_min 0.18
_refine_diff_density_max 1.312
_refine_diff_density_min -0.855
_refine_diff_density_rms 0.113
_refine_ls_extinction_method none
_refine_ls_goodness_of_fit_ref 1.047
_refine_ls_hydrogen_treatment constr
_refine_ls_matrix_type full
_refine_ls_number_parameters 1516
_refine_ls_number_reflns 33385
_refine_ls_number_restraints 3192
_refine_ls_restrained_S_all 1.029
_refine_ls_R_factor_all 0.1005
_refine_ls_R_factor_gt 0.0534
_refine_ls_shift/su_max 0.013
_refine_ls_shift/su_mean 0.000
_refine_ls_structure_factor_coef Fsqd
_refine_ls_weighting_details 'calc w=1/[\s^2^(Fo^2^)+(0.0609P)^2^+2.0797P] where P=(Fo^2^+2Fc^2^)/3'
_refine_ls_weighting_scheme calc
_refine_ls_wR_factor_gt 0.1221
_refine_ls_wR_factor_ref 0.1486
_reflns_number_gt 21565
_reflns_number_total 33385
_reflns_threshold_expression >2sigma(I)
_cod_data_source_file ICA-2013-397-69-74-2.cif
_cod_data_source_block t
_cod_original_sg_symbol_H-M P-1
_cod_database_code 1513032

loop_
_symmetry_equiv_pos_as_xyz
'x, y, z'
'-x, -y, -z'

loop_
_atom_site_label
_atom_site_type_symbol
_atom_site_fract_x
_atom_site_fract_y
_atom_site_fract_z
_atom_site_U_iso_or_equiv
_atom_site_adp_type
_atom_site_occupancy
_atom_site_symmetry_multiplicity
_atom_site_calc_flag
_atom_site_refinement_flags
Ce1 Ce -0.270570(14) -0.080141(12) -0.259135(11) 0.01561(7) Uani 1 1 d .
Ce2 Ce -0.165979(14) 0.500889(12) 0.218026(11) 0.01589(7) Uani 1 1 d .
O1' O -0.39612(17) -0.14557(15) -0.29728(13) 0.0205(7) Uani 1 1 d .
O1 O -0.25496(17) 0.39492(15) 0.17883(14) 0.0199(7) Uani 1 1 d .
O2' O -0.17528(17) 0.02083(15) -0.21374(14) 0.0214(7) Uani 1 1 d .
O2 O -0.04016(17) 0.57365(15) 0.24926(13) 0.0194(6) Uani 1 1 d .
O3' O -0.25693(17) -0.11983(15) -0.17549(13) 0.0208(7) Uani 1 1 d .
O3 O -0.17547(17) 0.50024(15) 0.31624(13) 0.0197(7) Uani 1 1 d .
O4' O -0.25119(17) -0.07358(15) -0.35506(13) 0.0191(6) Uani 1 1 d .
O4 O -0.19291(18) 0.53170(15) 0.13207(13) 0.0217(7) Uani 1 1 d .
O5 O -0.3805(3) 0.2146(3) -0.1053(3) 0.0885(17) Uani 1 1 d .
O6 O -0.5571(4) 0.1501(3) -0.1256(3) 0.110(2) Uani 1 1 d .
O7 O -0.4088(4) 0.7394(3) 0.3305(3) 0.119(2) Uani 1 1 d .
O8 O -0.3041(5) 0.8611(4) 0.2838(4) 0.135(3) Uani 1 1 d .
N1' N -0.3426(2) -0.00019(18) -0.22637(16) 0.0174(8) Uani 1 1 d .
N1 N -0.0875(2) 0.42651(18) 0.18439(16) 0.0170(8) Uani 1 1 d .
N2' N -0.2056(2) -0.16605(19) -0.29222(17) 0.0206(8) Uani 1 1 d .
N2 N -0.2444(2) 0.57610(18) 0.24831(16) 0.0182(8) Uani 1 1 d .
N3' N -0.4120(2) 0.0893(2) -0.38163(19) 0.0329(10) Uani 1 1 d .
N3 N -0.0033(2) 0.3534(2) 0.34583(19) 0.0318(10) Uani 1 1 d .
N4' N 0.0575(2) -0.0528(2) -0.2800(2) 0.0382(11) Uani 1 1 d .
N4 N -0.4982(2) 0.4505(2) 0.2566(2) 0.0349(10) Uani 1 1 d .
C1' C -0.4695(3) -0.1454(2) -0.3120(2) 0.0190(8) Uani 1 1 d U
C1 C -0.2717(3) 0.3268(2) 0.1533(2) 0.0199(9) Uani 1 1 d U
C2' C -0.4847(2) -0.0947(2) -0.2711(2) 0.0187(8) Uani 1 1 d U
C2 C -0.2114(3) 0.3130(2) 0.1275(2) 0.0210(9) Uani 1 1 d U
C3' C -0.5601(3) -0.0934(2) -0.2830(2) 0.0209(9) Uani 1 1 d U
H3' H -0.5707 -0.0610 -0.2547 0.025 Uiso 1 1 calc R
C3 C -0.2241(3) 0.2436(2) 0.1025(2) 0.0236(9) Uani 1 1 d U
H3 H -0.1833 0.2347 0.0864 0.028 Uiso 1 1 calc R
C4' C -0.6193(3) -0.1391(2) -0.3359(2) 0.0208(9) Uani 1 1 d U
C4 C -0.2970(3) 0.1870(2) 0.1012(2) 0.0253(9) Uani 1 1 d U
C5' C -0.6013(3) -0.1872(2) -0.3770(2) 0.0220(9) Uani 1 1 d U
H5' H -0.6406 -0.2177 -0.4129 0.026 Uiso 1 1 calc R
C5 C -0.3559(3) 0.2026(2) 0.1254(2) 0.0238(9) Uani 1 1 d U
H5 H -0.4045 0.1653 0.1247 0.029 Uiso 1 1 calc R
C6' C -0.5274(3) -0.1922(2) -0.3675(2) 0.0204(9) Uani 1 1 d U
C6 C -0.3472(3) 0.2710(2) 0.1509(2) 0.0210(9) Uani 1 1 d U
C7' C -0.7023(3) -0.1372(2) -0.3456(2) 0.0247(10) Uani 1 1 d U
C7 C -0.3080(3) 0.1114(3) 0.0716(2) 0.0322(11) Uani 1 1 d U
C8' C -0.6921(3) -0.0612(3) -0.3398(3) 0.0357(12) Uani 1 1 d U
H8'1 H -0.7443 -0.0606 -0.3457 0.054 Uiso 1 1 calc R
H8'2 H -0.6644 -0.0428 -0.3723 0.054 Uiso 1 1 calc R
H8'3 H -0.6614 -0.0326 -0.2978 0.054 Uiso 1 1 calc R
C8 C -0.3905(4) 0.0562(3) 0.0754(3) 0.0551(16) Uani 1 1 d U
H8A H -0.3957 0.0602 0.1197 0.083 Uiso 1 1 calc R
H8B H -0.3952 0.0100 0.0568 0.083 Uiso 1 1 calc R
H8C H -0.4324 0.0640 0.0519 0.083 Uiso 1 1 calc R
C9' C -0.7463(3) -0.1666(3) -0.2933(2) 0.0337(12) Uani 1 1 d U
H9'1 H -0.7983 -0.1656 -0.2986 0.051 Uiso 1 1 calc R
H9'2 H -0.7151 -0.1383 -0.2513 0.051 Uiso 1 1 calc R
H9'3 H -0.7532 -0.2142 -0.2972 0.051 Uiso 1 1 calc R
C9 C -0.3011(4) 0.1047(3) 0.0007(2) 0.0462(14) Uani 1 1 d U
H9A H -0.3423 0.1137 -0.0221 0.069 Uiso 1 1 calc R
H9B H -0.3075 0.0580 -0.0182 0.069 Uiso 1 1 calc R
H9C H -0.2490 0.1383 -0.0022 0.069 Uiso 1 1 calc R
C10' C -0.7549(3) -0.1814(3) -0.4126(2) 0.0309(11) Uani 1 1 d U
H10A H -0.8060 -0.1788 -0.4165 0.046 Uiso 1 1 calc R
H10B H -0.7634 -0.2296 -0.4174 0.046 Uiso 1 1 calc R
H10C H -0.7281 -0.1634 -0.4456 0.046 Uiso 1 1 calc R
C10 C -0.2426(3) 0.0965(3) 0.1071(2) 0.0383(12) Uani 1 1 d U
H10D H -0.2469 0.1001 0.1516 0.057 Uiso 1 1 calc R
H10E H -0.1905 0.1302 0.1044 0.057 Uiso 1 1 calc R
H10F H -0.2492 0.0499 0.0875 0.057 Uiso 1 1 calc R
C11 C -0.4164(3) 0.2857(2) 0.1729(2) 0.0229(10) Uani 1 1 d U
C11' C -0.5102(3) -0.2456(2) -0.4140(2) 0.0227(9) Uani 1 1 d U
C12' C -0.5830(3) -0.2920(3) -0.4704(2) 0.0345(12) Uani 1 1 d U
H12A H -0.5695 -0.3246 -0.4984 0.052 Uiso 1 1 calc R
H12B H -0.5956 -0.2626 -0.4944 0.052 Uiso 1 1 calc R
H12C H -0.6288 -0.3176 -0.4533 0.052 Uiso 1 1 calc R
C12 C -0.4939(3) 0.2174(3) 0.1637(3) 0.0369(12) Uani 1 1 d U
H12D H -0.5356 0.2290 0.1781 0.055 Uiso 1 1 calc R
H12E H -0.4830 0.1878 0.1885 0.055 Uiso 1 1 calc R
H12F H -0.5111 0.1930 0.1188 0.055 Uiso 1 1 calc R
C13 C -0.4372(3) 0.3308(3) 0.1318(2) 0.0284(11) Uani 1 1 d U
H13A H -0.4806 0.3403 0.1454 0.043 Uiso 1 1 calc R
H13B H -0.4534 0.3057 0.0871 0.043 Uiso 1 1 calc R
H13C H -0.3907 0.3744 0.1372 0.043 Uiso 1 1 calc R
C13' C -0.4394(3) -0.2065(2) -0.4453(2) 0.0287(11) Uani 1 1 d U
H13D H -0.4287 -0.2402 -0.4745 0.043 Uiso 1 1 calc R
H13E H -0.3921 -0.1778 -0.4122 0.043 Uiso 1 1 calc R
H13F H -0.4532 -0.1771 -0.4687 0.043 Uiso 1 1 calc R
C14 C -0.3936(3) 0.3243(2) 0.2446(2) 0.0267(10) Uani 1 1 d U
H14A H -0.4380 0.3329 0.2571 0.040 Uiso 1 1 calc R
H14B H -0.3472 0.3684 0.2515 0.040 Uiso 1 1 calc R
H14C H -0.3814 0.2959 0.2701 0.040 Uiso 1 1 calc R
C14' C -0.4921(3) -0.2959(2) -0.3793(2) 0.0309(11) Uani 1 1 d U
H14D H -0.4814 -0.3288 -0.4094 0.046 Uiso 1 1 calc R
H14E H -0.5378 -0.3211 -0.3619 0.046 Uiso 1 1 calc R
H14F H -0.4458 -0.2695 -0.3449 0.046 Uiso 1 1 calc R
C15' C -0.4223(2) -0.0457(2) -0.2126(2) 0.0209(9) Uani 1 1 d U
H15A H -0.4436 -0.0155 -0.1897 0.025 Uiso 1 1 calc R
H15B H -0.4132 -0.0735 -0.1842 0.025 Uiso 1 1 calc R
C15 C -0.1361(3) 0.3727(2) 0.12266(19) 0.0201(9) Uani 1 1 d U
H15C H -0.1017 0.3531 0.1040 0.024 Uiso 1 1 calc R
H15D H -0.1508 0.3966 0.0927 0.024 Uiso 1 1 calc R
C16' C -0.2946(2) 0.0499(2) -0.16303(19) 0.0177(8) Uani 1 1 d U
H16A H -0.2848 0.0230 -0.1340 0.021 Uiso 1 1 calc R
H16B H -0.3272 0.0718 -0.1447 0.021 Uiso 1 1 calc R
C16 C -0.0095(3) 0.4731(2) 0.1691(2) 0.0218(9) Uani 1 1 d U
H16C H 0.0137 0.4434 0.1481 0.026 Uiso 1 1 calc R
H16D H -0.0216 0.4973 0.1382 0.026 Uiso 1 1 calc R
C17' C -0.1545(3) 0.0903(2) -0.18756(19) 0.0194(8) Uani 1 1 d U
C17 C 0.0352(2) 0.5782(2) 0.26326(19) 0.0177(8) Uani 1 1 d U
C18' C -0.2143(3) 0.1076(2) -0.16482(19) 0.0180(8) Uani 1 1 d U
C18 C 0.0532(3) 0.5272(2) 0.22477(19) 0.0190(8) Uani 1 1 d U
C19' C -0.1982(3) 0.1774(2) -0.14113(19) 0.0197(8) Uani 1 1 d U
H19' H -0.2389 0.1884 -0.1274 0.024 Uiso 1 1 calc R
C19 C 0.1298(3) 0.5298(2) 0.2372(2) 0.0211(9) Uani 1 1 d U
H19 H 0.1409 0.4957 0.2120 0.025 Uiso 1 1 calc R
C20' C -0.1228(3) 0.2322(2) -0.13713(19) 0.0191(9) Uani 1 1 d U
C20 C 0.1908(3) 0.5821(2) 0.2866(2) 0.0221(9) Uani 1 1 d U
C21' C -0.0639(3) 0.2125(2) -0.15800(19) 0.0197(9) Uani 1 1 d U
H21' H -0.0131 0.2480 -0.1554 0.024 Uiso 1 1 calc R
C21 C 0.1712(3) 0.6316(2) 0.3230(2) 0.0240(9) Uani 1 1 d U
H21 H 0.2114 0.6669 0.3558 0.029 Uiso 1 1 calc R
C22' C -0.0766(3) 0.1432(2) -0.18240(19) 0.0198(9) Uani 1 1 d U
C22 C 0.0951(3) 0.6320(2) 0.31365(19) 0.0192(9) Uani 1 1 d U
C23' C -0.1079(3) 0.3089(2) -0.1097(2) 0.0218(9) Uani 1 1 d U
C23 C 0.2768(3) 0.5864(3) 0.2991(2) 0.0252(10) Uani 1 1 d U
C24' C -0.1684(3) 0.3262(2) -0.1512(2) 0.0305(11) Uani 1 1 d U
H24A H -0.1595 0.3740 -0.1342 0.046 Uiso 1 1 calc R
H24B H -0.2225 0.2951 -0.1500 0.046 Uiso 1 1 calc R
H24C H -0.1608 0.3200 -0.1950 0.046 Uiso 1 1 calc R
C24 C 0.2823(3) 0.5201(3) 0.2643(3) 0.0449(14) Uani 1 1 d U
H24D H 0.2641 0.5115 0.2186 0.067 Uiso 1 1 calc R
H24E H 0.2489 0.4808 0.2794 0.067 Uiso 1 1 calc R
H24F H 0.3372 0.5262 0.2728 0.067 Uiso 1 1 calc R
C25' C -0.1225(3) 0.3176(2) -0.0404(2) 0.0323(11) Uani 1 1 d U
H25A H -0.1136 0.3654 -0.0231 0.048 Uiso 1 1 calc R
H25B H -0.0860 0.3063 -0.0142 0.048 Uiso 1 1 calc R
H25C H -0.1771 0.2866 -0.0405 0.048 Uiso 1 1 calc R
C25 C 0.3060(3) 0.5980(3) 0.3713(2) 0.0428(13) Uani 1 1 d U
H25D H 0.3597 0.6009 0.3789 0.064 Uiso 1 1 calc R
H25E H 0.2706 0.5594 0.3861 0.064 Uiso 1 1 calc R
H25F H 0.3061 0.6411 0.3943 0.064 Uiso 1 1 calc R
C26' C -0.0230(3) 0.3610(2) -0.1095(2) 0.0298(11) Uani 1 1 d U
H26A H -0.0168 0.4080 -0.0921 0.045 Uiso 1 1 calc R
H26B H -0.0138 0.3565 -0.1528 0.045 Uiso 1 1 calc R
H26C H 0.0153 0.3516 -0.0833 0.045 Uiso 1 1 calc R
C26 C 0.3331(3) 0.6494(3) 0.2757(3) 0.0470(14) Uani 1 1 d U
H26D H 0.3147 0.6423 0.2303 0.070 Uiso 1 1 calc R
H26E H 0.3870 0.6529 0.2832 0.070 Uiso 1 1 calc R
H26F H 0.3324 0.6920 0.2989 0.070 Uiso 1 1 calc R
C27 C 0.0774(3) 0.6885(2) 0.3565(2) 0.0214(9) Uani 1 1 d U
C27' C -0.0072(3) 0.1242(2) -0.2008(2) 0.0232(9) Uani 1 1 d U
C28 C 0.1528(3) 0.7437(2) 0.4061(2) 0.0311(11) Uani 1 1 d U
H28A H 0.1727 0.7207 0.4334 0.047 Uiso 1 1 calc R
H28B H 0.1388 0.7773 0.4320 0.047 Uiso 1 1 calc R
H28C H 0.1937 0.7675 0.3838 0.047 Uiso 1 1 calc R
C28' C -0.0277(3) 0.0868(3) -0.2729(2) 0.0303(11) Uani 1 1 d U
H28D H -0.0774 0.0451 -0.2819 0.045 Uiso 1 1 calc R
H28E H 0.0147 0.0741 -0.2834 0.045 Uiso 1 1 calc R
H28F H -0.0333 0.1179 -0.2983 0.045 Uiso 1 1 calc R
C29' C 0.0720(3) 0.1898(3) -0.1901(2) 0.0334(12) Uani 1 1 d U
H29A H 0.0650 0.2197 -0.2163 0.050 Uiso 1 1 calc R
H29B H 0.1134 0.1761 -0.2019 0.050 Uiso 1 1 calc R
H29C H 0.0874 0.2148 -0.1454 0.050 Uiso 1 1 calc R
C29 C 0.0134(3) 0.6530(2) 0.3949(2) 0.0287(11) Uani 1 1 d U
H29D H 0.0327 0.6284 0.4208 0.043 Uiso 1 1 calc R
H29E H -0.0357 0.6202 0.3654 0.043 Uiso 1 1 calc R
H29F H 0.0033 0.6882 0.4225 0.043 Uiso 1 1 calc R
C30' C 0.0057(3) 0.0772(3) -0.1593(2) 0.0308(11) Uani 1 1 d U
H30A H -0.0435 0.0357 -0.1656 0.046 Uiso 1 1 calc R
H30B H 0.0215 0.1024 -0.1146 0.046 Uiso 1 1 calc R
H30C H 0.0473 0.0641 -0.1715 0.046 Uiso 1 1 calc R
C30 C 0.0486(3) 0.7289(2) 0.3148(2) 0.0307(11) Uani 1 1 d U
H30D H 0.0377 0.7637 0.3419 0.046 Uiso 1 1 calc R
H30E H 0.0004 0.6966 0.2841 0.046 Uiso 1 1 calc R
H30F H 0.0899 0.7515 0.2922 0.046 Uiso 1 1 calc R
C31' C -0.3508(3) 0.0361(2) -0.2778(2) 0.0208(8) Uani 1 1 d U
H31A H -0.3796 0.0006 -0.3178 0.025 Uiso 1 1 calc R
H31B H -0.2972 0.0641 -0.2840 0.025 Uiso 1 1 calc R
C31 C -0.0758(3) 0.3944(2) 0.2385(2) 0.0207(8) Uani 1 1 d U
H31C H -0.1284 0.3658 0.2461 0.025 Uiso 1 1 calc R
H31D H -0.0471 0.4319 0.2773 0.025 Uiso 1 1 calc R
C32' C -0.3938(3) 0.0840(2) -0.2660(2) 0.0271(10) Uani 1 1 d U
H32A H -0.4506 0.0553 -0.2685 0.033 Uiso 1 1 calc R
H32B H -0.3718 0.1145 -0.2227 0.033 Uiso 1 1 calc R
C32 C -0.0300(3) 0.3491(2) 0.2280(2) 0.0233(9) Uani 1 1 d U
H32C H -0.0533 0.3157 0.1861 0.028 Uiso 1 1 calc R
H32D H 0.0257 0.3788 0.2279 0.028 Uiso 1 1 calc R
C33' C -0.3857(3) 0.1292(3) -0.3143(2) 0.0337(11) Uani 1 1 d U
H33A H -0.4170 0.1561 -0.3060 0.040 Uiso 1 1 calc R
H33B H -0.3296 0.1624 -0.3075 0.040 Uiso 1 1 calc R
C33 C -0.0323(3) 0.3090(2) 0.2803(2) 0.0280(10) Uani 1 1 d U
H33C H -0.0874 0.2750 0.2764 0.034 Uiso 1 1 calc R
H33D H 0.0002 0.2830 0.2728 0.034 Uiso 1 1 calc R
C34' C -0.3970(3) 0.1379(3) -0.4233(3) 0.0503(15) Uani 1 1 d U
H34A H -0.3408 0.1698 -0.4133 0.075 Uiso 1 1 calc R
H34B H -0.4287 0.1641 -0.4165 0.075 Uiso 1 1 calc R
H34C H -0.4116 0.1118 -0.4676 0.075 Uiso 1 1 calc R
C34 C -0.0118(4) 0.3111(3) 0.3922(3) 0.0475(15) Uani 1 1 d U
H34D H 0.0073 0.3413 0.4351 0.071 Uiso 1 1 calc R
H34E H 0.0192 0.2843 0.3853 0.071 Uiso 1 1 calc R
H34F H -0.0676 0.2797 0.3870 0.071 Uiso 1 1 calc R
C35' C -0.4964(3) 0.0405(3) -0.3960(3) 0.0466(15) Uani 1 1 d U
H35A H -0.5052 0.0086 -0.3683 0.070 Uiso 1 1 calc R
H35B H -0.5112 0.0142 -0.4403 0.070 Uiso 1 1 calc R
H35C H -0.5286 0.0661 -0.3889 0.070 Uiso 1 1 calc R
C35 C 0.0800(3) 0.4043(3) 0.3549(3) 0.0517(16) Uani 1 1 d U
H35D H 0.0844 0.4318 0.3235 0.077 Uiso 1 1 calc R
H35E H 0.1139 0.3801 0.3495 0.077 Uiso 1 1 calc R
H35F H 0.0966 0.4349 0.3975 0.077 Uiso 1 1 calc R
C36' C -0.2176(3) -0.1524(2) -0.1470(2) 0.0219(9) Uani 1 1 d U
C36 C -0.2068(2) 0.5171(2) 0.36734(19) 0.0188(8) Uani 1 1 d U
C37' C -0.2042(3) -0.2045(2) -0.1870(2) 0.0224(9) Uani 1 1 d U
C37 C -0.2338(3) 0.5702(2) 0.3673(2) 0.0196(8) Uani 1 1 d U
C38' C -0.1629(3) -0.2390(3) -0.1611(2) 0.0292(9) Uani 1 1 d U
H38' H -0.1545 -0.2735 -0.1886 0.035 Uiso 1 1 calc R
C38 C -0.2730(3) 0.5861(2) 0.4161(2) 0.0212(9) Uani 1 1 d U
H38 H -0.2921 0.6204 0.4152 0.025 Uiso 1 1 calc R
C39' C -0.1339(3) -0.2232(3) -0.0952(2) 0.0302(10) Uani 1 1 d U
C39 C -0.2841(3) 0.5518(2) 0.4660(2) 0.0208(9) Uani 1 1 d U
C40 C -0.2508(2) 0.5026(2) 0.4667(2) 0.0204(9) Uani 1 1 d U
H40 H -0.2555 0.4807 0.5007 0.024 Uiso 1 1 calc R
C40' C -0.1475(3) -0.1704(3) -0.0560(2) 0.0286(9) Uani 1 1 d U
H40' H -0.1274 -0.1586 -0.0118 0.034 Uiso 1 1 calc R
C41' C -0.1892(3) -0.1345(3) -0.0792(2) 0.0257(9) Uani 1 1 d U
C41 C -0.2112(2) 0.4848(2) 0.41939(19) 0.0179(8) Uani 1 1 d U
C42 C -0.3305(3) 0.5649(2) 0.5181(2) 0.0235(10) Uani 1 1 d U
C42' C -0.0844(3) -0.2578(3) -0.0665(3) 0.0403(12) Uani 1 1 d U
C43 C -0.2749(3) 0.5939(3) 0.5850(2) 0.0313(11) Uani 1 1 d U
H43A H -0.3046 0.6019 0.6172 0.047 Uiso 1 1 calc R
H43B H -0.2305 0.6375 0.5859 0.047 Uiso 1 1 calc R
H43C H -0.2548 0.5605 0.5937 0.047 Uiso 1 1 calc R
C43' C -0.1090(5) -0.3326(4) -0.1068(3) 0.077(2) Uani 1 1 d U
H43D H -0.1012 -0.3312 -0.1500 0.115 Uiso 1 1 calc R
H43E H -0.1648 -0.3609 -0.1076 0.115 Uiso 1 1 calc R
H43F H -0.0764 -0.3526 -0.0879 0.115 Uiso 1 1 calc R
C44 C -0.3648(3) 0.6184(3) 0.5070(2) 0.0334(12) Uani 1 1 d U
H44A H -0.3931 0.6255 0.5406 0.050 Uiso 1 1 calc R
H44B H -0.4012 0.6005 0.4659 0.050 Uiso 1 1 calc R
H44C H -0.3213 0.6624 0.5076 0.050 Uiso 1 1 calc R
C44' C 0.0034(5) -0.2150(4) -0.0674(5) 0.107(2) Uani 1 1 d U
H44D H 0.0088 -0.2114 -0.1107 0.161 Uiso 1 1 calc R
H44E H 0.0351 -0.2378 -0.0525 0.161 Uiso 1 1 calc R
H44F H 0.0218 -0.1687 -0.0396 0.161 Uiso 1 1 calc R
C45 C -0.4013(3) 0.4948(3) 0.5167(2) 0.0321(11) Uani 1 1 d U
H45A H -0.4305 0.5024 0.5494 0.048 Uiso 1 1 calc R
H45B H -0.3808 0.4614 0.5248 0.048 Uiso 1 1 calc R
H45C H -0.4366 0.4767 0.4751 0.048 Uiso 1 1 calc R
C45' C -0.0972(5) -0.2664(4) -0.0004(3) 0.0774(19) Uani 1 1 d U
H45D H -0.0646 -0.2879 0.0157 0.116 Uiso 1 1 calc R
H45E H -0.1531 -0.2957 -0.0025 0.116 Uiso 1 1 calc R
H45F H -0.0822 -0.2210 0.0281 0.116 Uiso 1 1 calc R
C46' C -0.2029(3) -0.0773(3) -0.0339(2) 0.0290(10) Uani 1 1 d U
C46 C -0.1706(3) 0.4351(2) 0.42506(19) 0.0183(9) Uani 1 1 d U
C47' C -0.2936(3) -0.0969(3) -0.0424(2) 0.0324(11) Uani 1 1 d U
H47A H -0.3206 -0.1418 -0.0329 0.049 Uiso 1 1 calc R
H47B H -0.3147 -0.0996 -0.0861 0.049 Uiso 1 1 calc R
H47C H -0.3023 -0.0617 -0.0135 0.049 Uiso 1 1 calc R
C47 C -0.2112(3) 0.3680(2) 0.3684(2) 0.0246(10) Uani 1 1 d U
H47D H -0.2095 0.3814 0.3281 0.037 Uiso 1 1 calc R
H47E H -0.2664 0.3423 0.3713 0.037 Uiso 1 1 calc R
H47F H -0.1830 0.3389 0.3708 0.037 Uiso 1 1 calc R
C48' C -0.1571(3) -0.0054(2) -0.0483(2) 0.0327(11) Uani 1 1 d U
H48A H -0.1657 0.0301 -0.0197 0.049 Uiso 1 1 calc R
H48B H -0.1766 -0.0074 -0.0922 0.049 Uiso 1 1 calc R
H48C H -0.1005 0.0060 -0.0418 0.049 Uiso 1 1 calc R
C48 C -0.1750(3) 0.4115(2) 0.4882(2) 0.0251(10) Uani 1 1 d U
H48D H -0.1490 0.3805 0.4891 0.038 Uiso 1 1 calc R
H48E H -0.2305 0.3871 0.4909 0.038 Uiso 1 1 calc R
H48F H -0.1485 0.4519 0.5241 0.038 Uiso 1 1 calc R
C49 C -0.0799(3) 0.4745(2) 0.4239(2) 0.0242(10) Uani 1 1 d U
H49A H -0.0745 0.4904 0.3849 0.036 Uiso 1 1 calc R
H49B H -0.0543 0.4432 0.4255 0.036 Uiso 1 1 calc R
H49C H -0.0546 0.5143 0.4606 0.036 Uiso 1 1 calc R
C49' C -0.1720(3) -0.0704(3) 0.0380(2) 0.0430(14) Uani 1 1 d U
H49D H -0.1995 -0.1146 0.0485 0.064 Uiso 1 1 calc R
H49E H -0.1824 -0.0348 0.0647 0.064 Uiso 1 1 calc R
H49F H -0.1151 -0.0576 0.0455 0.064 Uiso 1 1 calc R
C50' C -0.2369(3) -0.2247(2) -0.2591(2) 0.0232(9) Uani 1 1 d U
H50A H -0.2240 -0.2626 -0.2791 0.028 Uiso 1 1 calc R
H50B H -0.2953 -0.2428 -0.2663 0.028 Uiso 1 1 calc R
C50 C -0.2138(3) 0.6143(2) 0.31920(19) 0.0206(9) Uani 1 1 d U
H50C H -0.2352 0.6492 0.3281 0.025 Uiso 1 1 calc R
H50D H -0.1556 0.6395 0.3265 0.025 Uiso 1 1 calc R
C51' C -0.2346(3) -0.1986(2) -0.3631(2) 0.0223(9) Uani 1 1 d U
H51A H -0.2930 -0.2183 -0.3721 0.027 Uiso 1 1 calc R
H51B H -0.2197 -0.2376 -0.3735 0.027 Uiso 1 1 calc R
C51 C -0.2218(3) 0.6325(2) 0.2126(2) 0.0227(9) Uani 1 1 d U
H51C H -0.1634 0.6549 0.2185 0.027 Uiso 1 1 calc R
H51D H -0.2389 0.6679 0.2316 0.027 Uiso 1 1 calc R
C52' C -0.2202(3) -0.0926(2) -0.40504(19) 0.0180(8) Uani 1 1 d U
C52 C -0.2394(3) 0.5579(2) 0.1019(2) 0.0228(9) Uani 1 1 d U
C53' C -0.2048(3) -0.1522(2) -0.4082(2) 0.0207(9) Uani 1 1 d U
C53 C -0.2573(3) 0.6075(2) 0.1409(2) 0.0227(9) Uani 1 1 d U
C54' C -0.1690(3) -0.1723(2) -0.4575(2) 0.0245(9) Uani 1 1 d U
H54' H -0.1593 -0.2121 -0.4594 0.029 Uiso 1 1 calc R
C54 C -0.3055(3) 0.6363(3) 0.1133(2) 0.0300(10) Uani 1 1 d U
H54 H -0.3166 0.6696 0.1397 0.036 Uiso 1 1 calc R
C55' C -0.1475(3) -0.1346(2) -0.5038(2) 0.0254(9) Uani 1 1 d U
C55 C -0.3368(3) 0.6165(3) 0.0479(2) 0.0374(11) Uani 1 1 d U
C56' C -0.1687(3) -0.0779(2) -0.5016(2) 0.0251(9) Uani 1 1 d U
H56' H -0.1576 -0.0536 -0.5337 0.030 Uiso 1 1 calc R
C56 C -0.3176(3) 0.5661(3) 0.0103(2) 0.0329(10) Uani 1 1 d U
H56 H -0.3376 0.5526 -0.0340 0.039 Uiso 1 1 calc R
C57' C -0.2053(3) -0.0560(2) -0.4543(2) 0.0215(9) Uani 1 1 d U
C57 C -0.2708(3) 0.5351(2) 0.0347(2) 0.0264(10) Uani 1 1 d U
C58' C -0.1060(3) -0.1543(3) -0.5574(2) 0.0313(11) Uani 1 1 d U
C58 C -0.3885(4) 0.6480(3) 0.0163(3) 0.0487(14) Uani 1 1 d U
C59' C -0.1611(4) -0.1756(3) -0.6237(2) 0.0496(15) Uani 1 1 d U
H59A H -0.2103 -0.2158 -0.6256 0.074 Uiso 1 1 calc R
H59B H -0.1344 -0.1872 -0.6569 0.074 Uiso 1 1 calc R
H59C H -0.1733 -0.1371 -0.6301 0.074 Uiso 1 1 calc R
C59 C -0.4009(6) 0.7009(5) 0.0595(5) 0.119(3) Uiso 1 1 d U
H59D H -0.4336 0.7176 0.0357 0.179 Uiso 1 1 calc R
H59E H -0.3498 0.7394 0.0799 0.179 Uiso 1 1 calc R
H59F H -0.4278 0.6810 0.0918 0.179 Uiso 1 1 calc R
C60' C -0.0281(3) -0.0904(3) -0.5554(3) 0.0506(15) Uani 1 1 d U
H60A H -0.0403 -0.0515 -0.5597 0.076 Uiso 1 1 calc R
H60B H -0.0033 -0.1017 -0.5902 0.076 Uiso 1 1 calc R
H60C H 0.0081 -0.0781 -0.5149 0.076 Uiso 1 1 calc R
C60 C -0.4683(4) 0.5885(4) -0.0246(4) 0.079(2) Uiso 1 1 d U
H60D H -0.4569 0.5551 -0.0534 0.119 Uiso 1 1 calc R
H60E H -0.4968 0.6081 -0.0492 0.119 Uiso 1 1 calc R
H60F H -0.5010 0.5653 0.0034 0.119 Uiso 1 1 calc R
C61' C -0.0862(4) -0.2163(3) -0.5506(3) 0.0464(14) Uani 1 1 d U
H61A H -0.1351 -0.2566 -0.5523 0.070 Uiso 1 1 calc R
H61B H -0.0503 -0.2040 -0.5100 0.070 Uiso 1 1 calc R
H61C H -0.0609 -0.2270 -0.5852 0.070 Uiso 1 1 calc R
C61 C -0.3450(5) 0.6859(4) -0.0344(4) 0.084(2) Uiso 1 1 d U
H61D H -0.3358 0.6529 -0.0656 0.127 Uiso 1 1 calc R
H61E H -0.2943 0.7242 -0.0125 0.127 Uiso 1 1 calc R
H61F H -0.3783 0.7037 -0.0559 0.127 Uiso 1 1 calc R
C62' C -0.2331(3) 0.0030(2) -0.4571(2) 0.0234(9) Uani 1 1 d U
C62 C -0.2540(3) 0.4790(3) -0.0087(2) 0.0290(10) Uani 1 1 d U
C63 C -0.2918(3) 0.4091(2) 0.0106(2) 0.0329(11) Uani 1 1 d U
H63A H -0.2813 0.3740 -0.0166 0.049 Uiso 1 1 calc R
H63B H -0.3490 0.3943 0.0058 0.049 Uiso 1 1 calc R
H63C H -0.2688 0.4153 0.0549 0.049 Uiso 1 1 calc R
C63' C -0.2120(3) 0.0344(3) -0.5147(2) 0.0368(12) Uani 1 1 d U
H63D H -0.1546 0.0538 -0.5116 0.055 Uiso 1 1 calc R
H63E H -0.2300 0.0709 -0.5146 0.055 Uiso 1 1 calc R
H63F H -0.2380 -0.0018 -0.5540 0.055 Uiso 1 1 calc R
C64 C -0.1624(3) 0.5032(3) -0.0037(2) 0.0307(11) Uani 1 1 d U
H64A H -0.1401 0.5469 -0.0162 0.046 Uiso 1 1 calc R
H64B H -0.1527 0.4681 -0.0317 0.046 Uiso 1 1 calc R
H64C H -0.1374 0.5098 0.0401 0.046 Uiso 1 1 calc R
C64' C -0.3252(3) -0.0275(3) -0.4644(2) 0.0330(11) Uani 1 1 d U
H64D H -0.3406 -0.0479 -0.4289 0.049 Uiso 1 1 calc R
H64E H -0.3502 -0.0630 -0.5042 0.049 Uiso 1 1 calc R
H64F H -0.3425 0.0095 -0.4645 0.049 Uiso 1 1 calc R
C65' C -0.1933(3) 0.0641(2) -0.3967(2) 0.0270(10) Uani 1 1 d U
H65A H -0.2050 0.0469 -0.3590 0.041 Uiso 1 1 calc R
H65B H -0.2139 0.0987 -0.3993 0.041 Uiso 1 1 calc R
H65C H -0.1359 0.0852 -0.3938 0.041 Uiso 1 1 calc R
C65 C -0.2914(3) 0.4657(3) -0.0809(2) 0.0409(13) Uani 1 1 d U
H65D H -0.2686 0.5086 -0.0946 0.061 Uiso 1 1 calc R
H65E H -0.3487 0.4500 -0.0860 0.061 Uiso 1 1 calc R
H65F H -0.2799 0.4303 -0.1066 0.061 Uiso 1 1 calc R
C66' C -0.1161(3) -0.1241(2) -0.2742(2) 0.0233(9) Uani 1 1 d U
H66A H -0.1018 -0.1030 -0.2280 0.028 Uiso 1 1 calc R
H66B H -0.1016 -0.0860 -0.2958 0.028 Uiso 1 1 calc R
C66 C -0.3318(3) 0.5293(2) 0.2340(2) 0.0238(9) Uani 1 1 d U
H66C H -0.3403 0.4936 0.2581 0.029 Uiso 1 1 calc R
H66D H -0.3473 0.5055 0.1885 0.029 Uiso 1 1 calc R
C67' C -0.0653(3) -0.1637(2) -0.2899(2) 0.0291(10) Uani 1 1 d U
H67A H -0.0723 -0.1786 -0.3364 0.035 Uiso 1 1 calc R
H67B H -0.0837 -0.2056 -0.2733 0.035 Uiso 1 1 calc R
C67 C -0.3888(3) 0.5636(3) 0.2490(2) 0.0300(10) Uani 1 1 d U
H67C H -0.3791 0.6014 0.2273 0.036 Uiso 1 1 calc R
H67D H -0.3775 0.5840 0.2952 0.036 Uiso 1 1 calc R
C68' C 0.0245(3) -0.1181(3) -0.2605(3) 0.0359(12) Uani 1 1 d U
H68A H 0.0317 -0.1076 -0.2138 0.043 Uiso 1 1 calc R
H68B H 0.0547 -0.1451 -0.2730 0.043 Uiso 1 1 calc R
C68 C -0.4773(3) 0.5105(3) 0.2274(2) 0.0346(12) Uani 1 1 d U
H68C H -0.5110 0.5345 0.2383 0.041 Uiso 1 1 calc R
H68D H -0.4892 0.4932 0.1808 0.041 Uiso 1 1 calc R
C69' C 0.1402(3) -0.0092(3) -0.2442(3) 0.0568(17) Uani 1 1 d U
H69A H 0.1406 -0.0006 -0.1987 0.085 Uiso 1 1 calc R
H69B H 0.1607 0.0348 -0.2563 0.085 Uiso 1 1 calc R
H69C H 0.1734 -0.0333 -0.2541 0.085 Uiso 1 1 calc R
C69 C -0.5806(3) 0.3981(3) 0.2270(3) 0.0571(17) Uani 1 1 d U
H69D H -0.5854 0.3845 0.1811 0.086 Uiso 1 1 calc R
H69E H -0.6180 0.4179 0.2363 0.086 Uiso 1 1 calc R
H69F H -0.5924 0.3574 0.2442 0.086 Uiso 1 1 calc R
C70' C 0.0570(4) -0.0655(4) -0.3488(3) 0.0622(18) Uani 1 1 d U
H70A H 0.0786 -0.0213 -0.3606 0.093 Uiso 1 1 calc R
H70B H 0.0026 -0.0932 -0.3725 0.093 Uiso 1 1 calc R
H70C H 0.0894 -0.0903 -0.3590 0.093 Uiso 1 1 calc R
C70 C -0.4910(4) 0.4713(3) 0.3257(3) 0.0515(15) Uani 1 1 d U
H70D H -0.5049 0.4305 0.3429 0.077 Uiso 1 1 calc R
H70E H -0.5268 0.4929 0.3348 0.077 Uiso 1 1 calc R
H70F H -0.4365 0.5043 0.3452 0.077 Uiso 1 1 calc R
C71 C -0.4050(5) 0.2411(5) -0.1559(4) 0.103(3) Uani 1 1 d U
H71A H -0.3735 0.2401 -0.1885 0.154 Uiso 1 1 calc R
H71B H -0.3970 0.2887 -0.1387 0.154 Uiso 1 1 calc R
H71C H -0.4611 0.2125 -0.1745 0.154 Uiso 1 1 calc R
C71' C -0.4178(7) 0.7085(6) 0.3819(5) 0.126(3) Uani 1 1 d U
H71D H -0.4342 0.6588 0.3666 0.189 Uiso 1 1 calc R
H71E H -0.4581 0.7163 0.4027 0.189 Uiso 1 1 calc R
H71F H -0.3674 0.7288 0.4123 0.189 Uiso 1 1 calc R
C72 C -0.4250(5) 0.2128(4) -0.0562(4) 0.083(2) Uani 1 1 d U
H72A H -0.4375 0.2534 -0.0495 0.100 Uiso 1 1 calc R
H72B H -0.3934 0.2147 -0.0161 0.100 Uiso 1 1 calc R
C72' C -0.3856(6) 0.8118(5) 0.3624(5) 0.116(3) Uani 1 1 d U
H72C H -0.3346 0.8309 0.3929 0.139 Uiso 1 1 calc R
H72D H -0.4264 0.8168 0.3851 0.139 Uiso 1 1 calc R
C73 C -0.5029(5) 0.1454(4) -0.0750(4) 0.098(3) Uani 1 1 d U
H73A H -0.4912 0.1053 -0.0899 0.118 Uiso 1 1 calc R
H73B H -0.5278 0.1387 -0.0378 0.118 Uiso 1 1 calc R
C73' C -0.3779(7) 0.8477(6) 0.3078(6) 0.133(3) Uani 1 1 d U
H73C H -0.4233 0.8186 0.2725 0.159 Uiso 1 1 calc R
H73D H -0.3811 0.8921 0.3223 0.159 Uiso 1 1 calc R
C74 C -0.6333(6) 0.0885(5) -0.1460(5) 0.146(4) Uani 1 1 d U
H74A H -0.6664 0.0940 -0.1804 0.220 Uiso 1 1 calc R
H74B H -0.6602 0.0828 -0.1102 0.220 Uiso 1 1 calc R
H74C H -0.6239 0.0477 -0.1610 0.220 Uiso 1 1 calc R
C74' C -0.3145(7) 0.7985(6) 0.2370(5) 0.141(4) Uani 1 1 d U
H74D H -0.2658 0.8070 0.2209 0.212 Uiso 1 1 calc R
H74E H -0.3582 0.7871 0.2019 0.212 Uiso 1 1 calc R
H74F H -0.3265 0.7600 0.2573 0.212 Uiso 1 1 calc R

loop_
_atom_site_aniso_label
_atom_site_aniso_U_11
_atom_site_aniso_U_22
_atom_site_aniso_U_33
_atom_site_aniso_U_23
_atom_site_aniso_U_13
_atom_site_aniso_U_12
Ce1 0.01727(13) 0.01516(13) 0.01623(13) 0.00259(10) 0.00376(10) 0.00918(11)
Ce2 0.01793(13) 0.01559(13) 0.01586(12) 0.00271(10) 0.00387(10) 0.00924(11)
O1' 0.0191(16) 0.0222(17) 0.0222(16) 0.0037(13) 0.0040(13) 0.0114(14)
O1 0.0205(16) 0.0156(16) 0.0261(16) 0.0021(13) 0.0071(13) 0.0110(13)
O2' 0.0239(17) 0.0156(16) 0.0253(16) 0.0013(13) 0.0051(13) 0.0105(14)
O2 0.0178(15) 0.0165(16) 0.0214(15) 0.0017(12) 0.0020(12) 0.0066(13)
O3' 0.0274(17) 0.0221(17) 0.0181(15) 0.0045(13) 0.0070(13) 0.0155(14)
O3 0.0251(17) 0.0211(17) 0.0180(15) 0.0043(13) 0.0078(13) 0.0145(14)
O4' 0.0234(16) 0.0182(16) 0.0189(15) 0.0042(12) 0.0050(13) 0.0120(14)
O4 0.0283(17) 0.0236(17) 0.0198(15) 0.0067(13) 0.0069(13) 0.0165(15)
O5 0.084(4) 0.125(5) 0.084(4) 0.041(4) 0.031(3) 0.061(4)
O6 0.086(4) 0.093(5) 0.141(6) 0.048(4) 0.015(4) 0.022(4)
O7 0.169(7) 0.089(5) 0.103(5) 0.031(4) 0.049(5) 0.052(5)
O8 0.140(6) 0.104(6) 0.161(7) 0.015(5) 0.044(5) 0.056(5)
N1' 0.0170(19) 0.019(2) 0.0176(18) 0.0041(15) 0.0078(15) 0.0076(16)
N1 0.0189(19) 0.0175(19) 0.0153(17) 0.0038(15) 0.0055(15) 0.0080(16)
N2' 0.025(2) 0.017(2) 0.0209(19) 0.0060(16) 0.0072(16) 0.0098(17)
N2 0.025(2) 0.021(2) 0.0141(17) 0.0080(15) 0.0067(15) 0.0134(17)
N3' 0.034(2) 0.034(3) 0.030(2) 0.0153(19) 0.0041(19) 0.012(2)
N3 0.037(2) 0.035(3) 0.031(2) 0.0132(19) 0.0078(19) 0.021(2)
N4' 0.026(2) 0.035(3) 0.053(3) 0.009(2) 0.010(2) 0.014(2)
N4 0.026(2) 0.034(3) 0.043(3) 0.000(2) 0.0054(19) 0.014(2)
C1' 0.0197(18) 0.0176(18) 0.0214(18) 0.0052(15) 0.0056(15) 0.0092(15)
C1 0.0247(19) 0.0161(18) 0.0183(18) 0.0015(15) 0.0012(16) 0.0100(16)
C2' 0.0176(18) 0.0172(18) 0.0193(18) 0.0033(15) 0.0043(15) 0.0058(15)
C2 0.0232(19) 0.0202(19) 0.0185(18) 0.0030(15) 0.0010(16) 0.0097(16)
C3' 0.0199(18) 0.0194(19) 0.0226(18) 0.0034(16) 0.0039(16) 0.0084(16)
C3 0.030(2) 0.0236(19) 0.0208(18) -0.0005(16) 0.0063(16) 0.0180(16)
C4' 0.0192(19) 0.021(2) 0.0232(19) 0.0050(16) 0.0054(16) 0.0088(16)
C4 0.034(2) 0.017(2) 0.024(2) 0.0024(17) 0.0033(18) 0.0113(17)
C5' 0.0186(19) 0.0209(19) 0.0223(19) 0.0058(16) 0.0017(16) 0.0044(16)
C5 0.025(2) 0.0172(19) 0.0257(19) 0.0038(16) 0.0028(17) 0.0070(16)
C6' 0.022(2) 0.0155(19) 0.0195(19) 0.0004(16) 0.0023(16) 0.0054(16)
C6 0.022(2) 0.022(2) 0.0165(18) 0.0034(16) 0.0001(16) 0.0087(17)
C7' 0.022(2) 0.021(2) 0.031(2) 0.0048(18) 0.0049(18) 0.0102(18)
C7 0.044(3) 0.022(2) 0.029(2) 0.0007(19) 0.011(2) 0.014(2)
C8' 0.028(3) 0.032(3) 0.046(3) 0.005(2) 0.001(2) 0.016(2)
C8 0.057(4) 0.023(3) 0.076(4) 0.001(3) 0.026(3) 0.010(3)
C9' 0.024(2) 0.039(3) 0.038(3) 0.010(2) 0.009(2) 0.012(2)
C9 0.072(4) 0.033(3) 0.032(3) -0.001(2) 0.004(3) 0.026(3)
C10' 0.021(2) 0.034(3) 0.033(3) 0.007(2) -0.004(2) 0.009(2)
C10 0.057(3) 0.024(3) 0.039(3) 0.004(2) 0.009(2) 0.024(2)
C11 0.020(2) 0.019(2) 0.029(2) 0.0039(18) 0.0009(18) 0.0081(18)
C11' 0.019(2) 0.020(2) 0.022(2) -0.0016(17) 0.0061(17) 0.0039(18)
C12' 0.028(3) 0.031(3) 0.032(3) -0.010(2) 0.003(2) 0.009(2)
C12 0.026(3) 0.034(3) 0.048(3) 0.008(2) 0.008(2) 0.010(2)
C13 0.026(2) 0.033(3) 0.029(2) 0.009(2) 0.004(2) 0.016(2)
C13' 0.023(2) 0.028(3) 0.025(2) 0.000(2) 0.0067(19) 0.003(2)
C14 0.027(2) 0.029(3) 0.032(2) 0.010(2) 0.013(2) 0.017(2)
C14' 0.036(3) 0.026(3) 0.035(3) 0.006(2) 0.015(2) 0.016(2)
C15' 0.018(2) 0.020(2) 0.023(2) 0.0039(17) 0.0025(16) 0.0079(17)
C15 0.024(2) 0.021(2) 0.0154(18) -0.0014(16) 0.0045(16) 0.0124(17)
C16' 0.0191(19) 0.0187(19) 0.0184(18) 0.0045(16) 0.0051(15) 0.0109(16)
C16 0.026(2) 0.024(2) 0.0189(18) 0.0064(16) 0.0084(16) 0.0127(17)
C17' 0.0217(19) 0.0202(19) 0.0183(18) 0.0048(15) 0.0020(15) 0.0113(16)
C17 0.0181(18) 0.0191(19) 0.0189(18) 0.0076(15) 0.0068(15) 0.0086(15)
C18' 0.0232(19) 0.0167(19) 0.0151(17) 0.0012(15) 0.0023(15) 0.0110(16)
C18 0.0223(19) 0.0198(19) 0.0164(17) 0.0061(15) 0.0056(15) 0.0092(16)
C19' 0.0221(19) 0.0197(19) 0.0190(18) 0.0040(15) 0.0062(16) 0.0102(16)
C19 0.0238(19) 0.0206(19) 0.0219(18) 0.0047(15) 0.0071(16) 0.0120(16)
C20' 0.023(2) 0.019(2) 0.0124(17) 0.0054(15) 0.0014(15) 0.0067(16)
C20 0.0208(19) 0.023(2) 0.0226(19) 0.0072(16) 0.0019(16) 0.0089(16)
C21' 0.0192(19) 0.0193(19) 0.0189(18) 0.0042(15) 0.0043(15) 0.0065(16)
C21 0.0217(19) 0.026(2) 0.0210(19) 0.0065(16) 0.0031(16) 0.0073(17)
C22' 0.021(2) 0.022(2) 0.0166(18) 0.0044(16) 0.0044(16) 0.0089(17)
C22 0.023(2) 0.020(2) 0.0175(18) 0.0094(16) 0.0093(16) 0.0092(16)
C23' 0.031(2) 0.017(2) 0.019(2) 0.0041(17) 0.0053(18) 0.0117(18)
C23 0.022(2) 0.033(2) 0.021(2) 0.0021(18) 0.0024(17) 0.0142(19)
C24' 0.039(3) 0.025(2) 0.033(3) 0.007(2) 0.005(2) 0.020(2)
C24 0.034(3) 0.057(4) 0.047(3) -0.002(3) 0.002(2) 0.030(3)
C25' 0.049(3) 0.020(2) 0.025(2) 0.0017(19) 0.007(2) 0.013(2)
C25 0.039(3) 0.065(4) 0.032(3) 0.009(3) 0.004(2) 0.030(3)
C26' 0.033(3) 0.013(2) 0.038(3) 0.002(2) 0.001(2) 0.008(2)
C26 0.026(3) 0.050(3) 0.060(3) 0.019(3) 0.006(2) 0.009(2)
C27 0.022(2) 0.018(2) 0.022(2) -0.0014(17) 0.0017(17) 0.0091(18)
C27' 0.022(2) 0.027(2) 0.023(2) 0.0033(18) 0.0067(17) 0.0131(19)
C28 0.032(3) 0.023(3) 0.030(2) 0.000(2) 0.002(2) 0.008(2)
C28' 0.028(2) 0.035(3) 0.030(2) 0.004(2) 0.010(2) 0.016(2)
C29' 0.023(2) 0.031(3) 0.038(3) -0.002(2) 0.006(2) 0.009(2)
C29 0.034(3) 0.028(3) 0.023(2) 0.004(2) 0.006(2) 0.013(2)
C30' 0.026(2) 0.038(3) 0.034(3) 0.011(2) 0.002(2) 0.019(2)
C30 0.035(3) 0.025(3) 0.037(3) 0.007(2) 0.006(2) 0.017(2)
C31' 0.0230(18) 0.0216(19) 0.0199(18) 0.0080(15) 0.0055(15) 0.0102(15)
C31 0.0245(19) 0.0215(19) 0.0194(18) 0.0064(15) 0.0080(15) 0.0116(16)
C32' 0.029(2) 0.024(2) 0.028(2) 0.0054(17) 0.0027(18) 0.0122(17)
C32 0.028(2) 0.024(2) 0.0220(19) 0.0023(16) 0.0059(16) 0.0165(17)
C33' 0.035(3) 0.029(3) 0.038(3) 0.011(2) 0.000(2) 0.015(2)
C33 0.033(2) 0.026(2) 0.033(2) 0.010(2) 0.006(2) 0.019(2)
C34' 0.045(3) 0.059(4) 0.047(3) 0.031(3) 0.005(3) 0.016(3)
C34 0.064(4) 0.052(4) 0.038(3) 0.019(3) 0.009(3) 0.034(3)
C35' 0.035(3) 0.053(4) 0.039(3) 0.017(3) -0.001(2) 0.005(3)
C35 0.044(3) 0.051(4) 0.041(3) 0.006(3) -0.011(3) 0.008(3)
C36' 0.028(2) 0.024(2) 0.0222(19) 0.0094(16) 0.0094(16) 0.0178(16)
C36 0.0179(18) 0.0209(19) 0.0174(18) 0.0032(15) 0.0035(15) 0.0087(16)
C37' 0.028(2) 0.0237(19) 0.0220(18) 0.0099(16) 0.0096(16) 0.0151(16)
C37 0.0216(19) 0.0191(19) 0.0174(18) 0.0029(15) 0.0033(15) 0.0087(16)
C38' 0.040(2) 0.030(2) 0.031(2) 0.0125(17) 0.0129(18) 0.0244(17)
C38 0.0234(19) 0.0210(19) 0.0208(18) 0.0018(16) 0.0029(16) 0.0129(16)
C39' 0.043(2) 0.038(2) 0.031(2) 0.0165(19) 0.0154(19) 0.0329(19)
C39 0.0202(19) 0.024(2) 0.0178(18) 0.0014(16) 0.0042(16) 0.0105(17)
C40 0.0197(19) 0.024(2) 0.0194(18) 0.0077(16) 0.0044(15) 0.0105(16)
C40' 0.037(2) 0.038(2) 0.0242(19) 0.0150(17) 0.0104(17) 0.0251(18)
C41' 0.033(2) 0.032(2) 0.022(2) 0.0116(17) 0.0107(17) 0.0208(18)
C41 0.0185(19) 0.0195(19) 0.0173(18) 0.0047(16) 0.0043(15) 0.0094(16)
C42 0.026(2) 0.029(2) 0.018(2) 0.0017(18) 0.0049(17) 0.0157(19)
C42' 0.055(3) 0.048(3) 0.041(3) 0.021(2) 0.015(2) 0.040(2)
C43 0.034(3) 0.039(3) 0.021(2) 0.000(2) 0.004(2) 0.018(2)
C43' 0.119(5) 0.073(4) 0.070(4) 0.022(3) 0.004(4) 0.076(4)
C44 0.042(3) 0.042(3) 0.034(3) 0.010(2) 0.020(2) 0.032(2)
C44' 0.078(4) 0.093(5) 0.164(6) 0.057(5) -0.003(4) 0.045(4)
C45 0.033(3) 0.036(3) 0.034(3) 0.006(2) 0.014(2) 0.020(2)
C45' 0.132(5) 0.097(4) 0.054(4) 0.032(3) 0.015(4) 0.095(4)
C46' 0.041(3) 0.031(2) 0.023(2) 0.0048(19) 0.004(2) 0.024(2)
C46 0.020(2) 0.019(2) 0.0186(19) 0.0049(16) 0.0050(16) 0.0107(17)
C47' 0.042(3) 0.036(3) 0.030(3) 0.007(2) 0.017(2) 0.026(2)
C47 0.031(2) 0.021(2) 0.025(2) 0.0071(19) 0.0064(19) 0.014(2)
C48' 0.043(3) 0.031(3) 0.027(2) 0.000(2) 0.001(2) 0.023(2)
C48 0.034(3) 0.026(2) 0.024(2) 0.0083(19) 0.008(2) 0.020(2)
C49 0.024(2) 0.024(2) 0.026(2) 0.0051(19) 0.0021(19) 0.012(2)
C49' 0.063(3) 0.052(3) 0.024(3) 0.001(2) 0.001(2) 0.040(3)
C50' 0.030(2) 0.019(2) 0.026(2) 0.0081(17) 0.0097(17) 0.0127(17)
C50 0.028(2) 0.020(2) 0.0182(18) 0.0042(16) 0.0058(16) 0.0155(17)
C51' 0.029(2) 0.0198(19) 0.0207(19) 0.0033(16) 0.0057(16) 0.0132(17)
C51 0.032(2) 0.019(2) 0.0225(19) 0.0065(16) 0.0087(17) 0.0152(17)
C52' 0.0206(18) 0.0199(19) 0.0161(17) 0.0037(15) 0.0068(15) 0.0107(16)
C52 0.027(2) 0.024(2) 0.0221(19) 0.0104(16) 0.0052(16) 0.0139(16)
C53' 0.0237(19) 0.0206(19) 0.0217(19) 0.0040(16) 0.0065(16) 0.0136(16)
C53 0.031(2) 0.0228(19) 0.0197(18) 0.0042(16) 0.0053(16) 0.0169(16)
C54' 0.026(2) 0.025(2) 0.0248(19) 0.0002(17) 0.0032(17) 0.0167(17)
C54 0.041(2) 0.031(2) 0.028(2) 0.0071(17) 0.0071(18) 0.0256(17)
C55' 0.028(2) 0.028(2) 0.0204(19) 0.0028(17) 0.0076(17) 0.0128(17)
C55 0.048(2) 0.040(2) 0.032(2) 0.008(2) 0.001(2) 0.029(2)
C56' 0.030(2) 0.025(2) 0.0228(19) 0.0060(17) 0.0069(17) 0.0138(17)
C56 0.044(2) 0.037(2) 0.024(2) 0.0083(18) 0.0006(18) 0.0259(19)
C57' 0.024(2) 0.021(2) 0.0222(19) 0.0050(16) 0.0054(16) 0.0121(17)
C57 0.033(2) 0.027(2) 0.0203(19) 0.0033(17) 0.0032(17) 0.0156(18)
C58' 0.034(2) 0.039(3) 0.024(2) 0.002(2) 0.0109(19) 0.019(2)
C58 0.065(3) 0.056(3) 0.039(3) 0.004(2) -0.003(2) 0.047(3)
C59' 0.064(4) 0.057(4) 0.031(3) 0.001(3) 0.016(3) 0.031(3)
C60' 0.046(3) 0.055(4) 0.048(3) 0.003(3) 0.027(3) 0.019(3)
C61' 0.060(4) 0.056(4) 0.039(3) 0.012(3) 0.028(3) 0.036(3)
C62' 0.030(2) 0.021(2) 0.022(2) 0.0059(17) 0.0061(18) 0.0146(19)
C62 0.037(2) 0.031(2) 0.020(2) 0.0060(19) 0.0004(19) 0.017(2)
C63 0.037(3) 0.026(3) 0.031(3) 0.003(2) 0.002(2) 0.013(2)
C63' 0.055(3) 0.039(3) 0.031(3) 0.018(2) 0.014(2) 0.029(3)
C64 0.041(3) 0.028(3) 0.025(2) 0.005(2) 0.012(2) 0.015(2)
C64' 0.034(3) 0.033(3) 0.033(3) 0.004(2) 0.000(2) 0.019(2)
C65' 0.035(3) 0.020(2) 0.028(2) 0.0050(19) 0.010(2) 0.014(2)
C65 0.062(3) 0.039(3) 0.024(2) -0.004(2) -0.001(2) 0.031(3)
C66' 0.0249(19) 0.0240(19) 0.0241(18) 0.0087(16) 0.0076(16) 0.0118(16)
C66 0.0251(19) 0.0252(19) 0.0215(18) 0.0052(16) 0.0037(16) 0.0116(16)
C67' 0.027(2) 0.026(2) 0.038(2) 0.0052(18) 0.0090(18) 0.0159(18)
C67 0.032(2) 0.029(2) 0.035(2) 0.0055(18) 0.0094(18) 0.0197(18)
C68' 0.031(3) 0.043(3) 0.048(3) 0.020(2) 0.016(2) 0.025(2)
C68 0.026(2) 0.047(3) 0.033(3) 0.008(2) 0.005(2) 0.020(2)
C69' 0.033(3) 0.051(4) 0.077(4) 0.001(3) 0.013(3) 0.015(3)
C69 0.032(3) 0.055(4) 0.070(4) -0.003(3) 0.012(3) 0.012(3)
C70' 0.053(4) 0.065(4) 0.067(4) 0.024(3) 0.021(3) 0.018(3)
C70 0.052(4) 0.051(4) 0.042(3) 0.006(3) 0.010(3) 0.014(3)
C71 0.103(6) 0.104(7) 0.094(6) 0.019(5) -0.005(5) 0.047(5)
C71' 0.173(8) 0.142(7) 0.102(6) 0.050(6) 0.063(6) 0.089(6)
C72 0.088(5) 0.061(4) 0.096(5) 0.023(4) 0.016(4) 0.026(4)
C72' 0.138(6) 0.122(7) 0.126(7) 0.025(6) 0.047(6) 0.091(6)
C73 0.090(5) 0.078(5) 0.120(6) 0.047(5) 0.005(5) 0.023(4)
C73' 0.131(7) 0.153(7) 0.144(7) 0.024(6) 0.057(6) 0.089(6)
C74 0.117(8) 0.096(8) 0.177(10) 0.042(7) 0.027(7) -0.007(7)
C74' 0.183(8) 0.146(8) 0.122(7) 0.018(6) 0.033(6) 0.104(7)

loop_
_atom_type_symbol
_atom_type_description
_atom_type_scat_dispersion_real
_atom_type_scat_dispersion_imag
_atom_type_scat_source
C C 0.0033 0.0016 'International Tables Vol C Tables 4.2.6.8 and 6.1.1.4'
H H 0.0000 0.0000 'International Tables Vol C Tables 4.2.6.8 and 6.1.1.4'
N N 0.0061 0.0033 'International Tables Vol C Tables 4.2.6.8 and 6.1.1.4'
O O 0.0106 0.0060 'International Tables Vol C Tables 4.2.6.8 and 6.1.1.4'
Ce Ce -0.2486 2.6331 'International Tables Vol C Tables 4.2.6.8 and 6.1.1.4'

loop_
_geom_angle_atom_site_label_1
_geom_angle_atom_site_label_2
_geom_angle_atom_site_label_3
_geom_angle
O2' Ce1 O4' 94.29(11)
O2' Ce1 O1' 150.04(11)
O4' Ce1 O1' 89.98(11)
O2' Ce1 O3' 92.27(11)
O4' Ce1 O3' 149.93(10)
O1' Ce1 O3' 98.74(11)
O2' Ce1 N1' 75.28(11)
O4' Ce1 N1' 106.23(10)
O1' Ce1 N1' 75.06(11)
O3' Ce1 N1' 103.82(10)
O2' Ce1 N2' 107.60(11)
O4' Ce1 N2' 74.87(10)
O1' Ce1 N2' 102.15(11)
O3' Ce1 N2' 75.16(11)
N1' Ce1 N2' 176.92(11)
O1 Ce2 O3 94.97(11)
O1 Ce2 O4 92.12(11)
O3 Ce2 O4 149.70(11)
O1 Ce2 O2 148.62(10)
O3 Ce2 O2 90.09(11)
O4 Ce2 O2 98.96(11)
O1 Ce2 N1 73.79(10)
O3 Ce2 N1 106.70(10)
O4 Ce2 N1 103.57(10)
O2 Ce2 N1 75.10(11)
O1 Ce2 N2 106.31(11)
O3 Ce2 N2 74.99(10)
O4 Ce2 N2 74.74(10)
O2 Ce2 N2 104.92(11)
N1 Ce2 N2 178.30(10)
C1' O1' Ce1 144.3(3)
C1 O1 Ce2 148.3(3)
C17' O2' Ce1 146.5(3)
C17 O2 Ce2 143.9(3)
C36' O3' Ce1 143.5(3)
C36 O3 Ce2 148.1(2)
C52' O4' Ce1 147.5(2)
C52 O4 Ce2 144.6(3)
C72 O5 C71 113.1(6)
C74 O6 C73 113.1(7)
C71' O7 C72' 101.3(8)
C74' O8 C73' 108.9(8)
C16' N1' C15' 105.5(3)
C16' N1' C31' 112.8(3)
C15' N1' C31' 113.0(3)
C16' N1' Ce1 107.1(2)
C15' N1' Ce1 107.4(2)
C31' N1' Ce1 110.5(2)
C15 N1 C31 112.9(3)
C15 N1 C16 106.5(3)
C31 N1 C16 113.0(3)
C15 N1 Ce2 107.7(2)
C31 N1 Ce2 107.5(2)
C16 N1 Ce2 109.0(2)
C51' N2' C66' 112.6(3)
C51' N2' C50' 106.6(3)
C66' N2' C50' 113.9(3)
C51' N2' Ce1 108.3(2)
C66' N2' Ce1 107.3(2)
C50' N2' Ce1 108.0(2)
C51 N2 C66 114.1(3)
C51 N2 C50 105.4(3)
C66 N2 C50 111.9(3)
C51 N2 Ce2 107.7(2)
C66 N2 Ce2 109.0(2)
C50 N2 Ce2 108.5(2)
C35' N3' C34' 110.5(4)
C35' N3' C33' 111.7(4)
C34' N3' C33' 109.4(4)
C34 N3 C33 110.7(4)
C34 N3 C35 110.8(4)
C33 N3 C35 111.0(4)
C70' N4' C68' 111.2(4)
C70' N4' C69' 109.3(5)
C68' N4' C69' 110.2(4)
C70 N4 C68 112.1(4)
C70 N4 C69 109.5(4)
C68 N4 C69 110.1(4)
O1' C1' C2' 117.0(4)
O1' C1' C6' 121.9(4)
C2' C1' C6' 121.0(4)
O1 C1 C2 117.1(4)
O1 C1 C6 122.4(4)
C2 C1 C6 120.5(4)
C3' C2' C1' 119.5(4)
C3' C2' C15' 120.5(4)
C1' C2' C15' 119.9(4)
C3 C2 C1 119.7(4)
C3 C2 C15 120.2(4)
C1 C2 C15 119.9(4)
C2' C3' C4' 121.6(4)
C2' C3' H3' 119.2
C4' C3' H3' 119.2
C2 C3 C4 121.3(4)
C2 C3 H3 119.4
C4 C3 H3 119.4
C3' C4' C5' 117.6(4)
C3' C4' C7' 119.6(4)
C5' C4' C7' 122.8(4)
C5 C4 C3 117.4(4)
C5 C4 C7 123.8(4)
C3 C4 C7 118.8(4)
C6' C5' C4' 123.9(4)
C6' C5' H5' 118.1
C4' C5' H5' 118.1
C6 C5 C4 124.2(4)
C6 C5 H5 117.9
C4 C5 H5 117.9
C5' C6' C1' 116.4(4)
C5' C6' C11' 122.1(4)
C1' C6' C11' 121.5(4)
C5 C6 C1 116.8(4)
C5 C6 C11 122.2(4)
C1 C6 C11 121.0(4)
C4' C7' C9' 108.5(4)
C4' C7' C8' 110.2(4)
C9' C7' C8' 109.6(4)
C4' C7' C10' 112.4(4)
C9' C7' C10' 108.7(4)
C8' C7' C10' 107.4(4)
C9 C7 C10 109.0(4)
C9 C7 C4 108.6(4)
C10 C7 C4 110.2(4)
C9 C7 C8 108.8(4)
C10 C7 C8 108.5(4)
C4 C7 C8 111.7(4)
C7' C8' H8'1 109.5
C7' C8' H8'2 109.5
H8'1 C8' H8'2 109.5
C7' C8' H8'3 109.5
H8'1 C8' H8'3 109.5
H8'2 C8' H8'3 109.5
C7 C8 H8A 109.5
C7 C8 H8B 109.5
H8A C8 H8B 109.5
C7 C8 H8C 109.5
H8A C8 H8C 109.5
H8B C8 H8C 109.5
C7' C9' H9'1 109.5
C7' C9' H9'2 109.5
H9'1 C9' H9'2 109.5
C7' C9' H9'3 109.5
H9'1 C9' H9'3 109.5
H9'2 C9' H9'3 109.5
C7 C9 H9A 109.5
C7 C9 H9B 109.5
H9A C9 H9B 109.5
C7 C9 H9C 109.5
H9A C9 H9C 109.5
H9B C9 H9C 109.5
C7' C10' H10A 109.5
C7' C10' H10B 109.5
H10A C10' H10B 109.5
C7' C10' H10C 109.5
H10A C10' H10C 109.5
H10B C10' H10C 109.5
C7 C10 H10D 109.5
C7 C10 H10E 109.5
H10D C10 H10E 109.5
C7 C10 H10F 109.5
H10D C10 H10F 109.5
H10E C10 H10F 109.5
C6 C11 C13 109.0(4)
C6 C11 C12 112.2(4)
C13 C11 C12 107.1(4)
C6 C11 C14 111.3(3)
C13 C11 C14 109.7(4)
C12 C11 C14 107.4(4)
C6' C11' C14' 111.0(4)
C6' C11' C13' 109.7(4)
C14' C11' C13' 111.0(4)
C6' C11' C12' 112.3(4)
C14' C11' C12' 106.5(4)
C13' C11' C12' 106.3(4)
C11' C12' H12A 109.5
C11' C12' H12B 109.5
H12A C12' H12B 109.5
C11' C12' H12C 109.5
H12A C12' H12C 109.5
H12B C12' H12C 109.5
C11 C12 H12D 109.5
C11 C12 H12E 109.5
H12D C12 H12E 109.5
C11 C12 H12F 109.5
H12D C12 H12F 109.5
H12E C12 H12F 109.5
C11 C13 H13A 109.5
C11 C13 H13B 109.5
H13A C13 H13B 109.5
C11 C13 H13C 109.5
H13A C13 H13C 109.5
H13B C13 H13C 109.5
C11' C13' H13D 109.5
C11' C13' H13E 109.5
H13D C13' H13E 109.5
C11' C13' H13F 109.5
H13D C13' H13F 109.5
H13E C13' H13F 109.5
C11 C14 H14A 109.5
C11 C14 H14B 109.5
H14A C14 H14B 109.5
C11 C14 H14C 109.5
H14A C14 H14C 109.5
H14B C14 H14C 109.5
C11' C14' H14D 109.5
C11' C14' H14E 109.5
H14D C14' H14E 109.5
C11' C14' H14F 109.5
H14D C14' H14F 109.5
H14E C14' H14F 109.5
N1' C15' C2' 115.0(3)
N1' C15' H15A 108.5
C2' C15' H15A 108.5
N1' C15' H15B 108.5
C2' C15' H15B 108.5
H15A C15' H15B 107.5
N1 C15 C2 116.7(3)
N1 C15 H15C 108.1
C2 C15 H15C 108.1
N1 C15 H15D 108.1
C2 C15 H15D 108.1
H15C C15 H15D 107.3
N1' C16' C18' 116.2(3)
N1' C16' H16A 108.2
C18' C16' H16A 108.2
N1' C16' H16B 108.2
C18' C16' H16B 108.2
H16A C16' H16B 107.4
C18 C16 N1 116.7(3)
C18 C16 H16C 108.1
N1 C16 H16C 108.1
C18 C16 H16D 108.1
N1 C16 H16D 108.1
H16C C16 H16D 107.3
O2' C17' C18' 117.0(4)
O2' C17' C22' 122.5(4)
C18' C17' C22' 120.5(4)
O2 C17 C22 122.2(4)
O2 C17 C18 117.5(4)
C22 C17 C18 120.3(4)
C19' C18' C17' 119.6(4)
C19' C18' C16' 120.2(4)
C17' C18' C16' 120.1(4)
C19 C18 C17 119.6(4)
C19 C18 C16 120.8(4)
C17 C18 C16 119.6(4)
C18' C19' C20' 122.2(4)
C18' C19' H19' 118.9
C20' C19' H19' 118.9
C18 C19 C20 122.0(4)
C18 C19 H19 119.0
C20 C19 H19 119.0
C19' C20' C21' 116.4(4)
C19' C20' C23' 120.0(4)
C21' C20' C23' 123.6(4)
C21 C20 C19 116.8(4)
C21 C20 C23 121.1(4)
C19 C20 C23 122.0(4)
C22' C21' C20' 124.0(4)
C22' C21' H21' 118.0
C20' C21' H21' 118.0
C20 C21 C22 124.4(4)
C20 C21 H21 117.8
C22 C21 H21 117.8
C21' C22' C17' 117.1(4)
C21' C22' C27' 121.7(4)
C17' C22' C27' 121.1(4)
C21 C22 C17 116.8(4)
C21 C22 C27 121.5(4)
C17 C22 C27 121.6(4)
C20' C23' C26' 112.7(4)
C20' C23' C25' 109.1(3)
C26' C23' C25' 109.0(4)
C20' C23' C24' 109.1(3)
C26' C23' C24' 108.4(4)
C25' C23' C24' 108.4(4)
C25 C23 C20 109.7(4)
C25 C23 C24 107.7(4)
C20 C23 C24 113.1(4)
C25 C23 C26 109.3(4)
C20 C23 C26 108.4(4)
C24 C23 C26 108.6(4)
C23' C24' H24A 109.5
C23' C24' H24B 109.5
H24A C24' H24B 109.5
C23' C24' H24C 109.5
H24A C24' H24C 109.5
H24B C24' H24C 109.5
C23 C24 H24D 109.5
C23 C24 H24E 109.5
H24D C24 H24E 109.5
C23 C24 H24F 109.5
H24D C24 H24F 109.5
H24E C24 H24F 109.5
C23' C25' H25A 109.5
C23' C25' H25B 109.5
H25A C25' H25B 109.5
C23' C25' H25C 109.5
H25A C25' H25C 109.5
H25B C25' H25C 109.5
C23 C25 H25D 109.5
C23 C25 H25E 109.5
H25D C25 H25E 109.5
C23 C25 H25F 109.5
H25D C25 H25F 109.5
H25E C25 H25F 109.5
C23' C26' H26A 109.5
C23' C26' H26B 109.5
H26A C26' H26B 109.5
C23' C26' H26C 109.5
H26A C26' H26C 109.5
H26B C26' H26C 109.5
C23 C26 H26D 109.5
C23 C26 H26E 109.5
H26D C26 H26E 109.5
C23 C26 H26F 109.5
H26D C26 H26F 109.5
H26E C26 H26F 109.5
C30 C27 C22 110.2(3)
C30 C27 C29 110.9(4)
C22 C27 C29 109.4(4)
C30 C27 C28 106.7(4)
C22 C27 C28 112.4(4)
C29 C27 C28 107.2(4)
C29' C27' C30' 108.5(4)
C29' C27' C28' 106.6(4)
C30' C27' C28' 110.6(4)
C29' C27' C22' 111.8(4)
C30' C27' C22' 109.2(4)
C28' C27' C22' 110.1(3)
C27 C28 H28A 109.5
C27 C28 H28B 109.5
H28A C28 H28B 109.5
C27 C28 H28C 109.5
H28A C28 H28C 109.5
H28B C28 H28C 109.5
C27' C28' H28D 109.5
C27' C28' H28E 109.5
H28D C28' H28E 109.5
C27' C28' H28F 109.5
H28D C28' H28F 109.5
H28E C28' H28F 109.5
C27' C29' H29A 109.5
C27' C29' H29B 109.5
H29A C29' H29B 109.5
C27' C29' H29C 109.5
H29A C29' H29C 109.5
H29B C29' H29C 109.5
C27 C29 H29D 109.5
C27 C29 H29E 109.5
H29D C29 H29E 109.5
C27 C29 H29F 109.5
H29D C29 H29F 109.5
H29E C29 H29F 109.5
C27' C30' H30A 109.5
C27' C30' H30B 109.5
H30A C30' H30B 109.5
C27' C30' H30C 109.5
H30A C30' H30C 109.5
H30B C30' H30C 109.5
C27 C30 H30D 109.5
C27 C30 H30E 109.5
H30D C30 H30E 109.5
C27 C30 H30F 109.5
H30D C30 H30F 109.5
H30E C30 H30F 109.5
N1' C31' C32' 116.6(4)
N1' C31' H31A 108.1
C32' C31' H31A 108.1
N1' C31' H31B 108.1
C32' C31' H31B 108.1
H31A C31' H31B 107.3
N1 C31 C32 115.3(3)
N1 C31 H31C 108.4
C32 C31 H31C 108.4
N1 C31 H31D 108.4
C32 C31 H31D 108.4
H31C C31 H31D 107.5
C33' C32' C31' 112.8(4)
C33' C32' H32A 109.0
C31' C32' H32A 109.0
C33' C32' H32B 109.0
C31' C32' H32B 109.0
H32A C32' H32B 107.8
C33 C32 C31 111.9(4)
C33 C32 H32C 109.2
C31 C32 H32C 109.2
C33 C32 H32D 109.2
C31 C32 H32D 109.2
H32C C32 H32D 107.9
N3' C33' C32' 114.2(4)
N3' C33' H33A 108.7
C32' C33' H33A 108.7
N3' C33' H33B 108.7
C32' C33' H33B 108.7
H33A C33' H33B 107.6
N3 C33 C32 114.3(4)
N3 C33 H33C 108.7
C32 C33 H33C 108.7
N3 C33 H33D 108.7
C32 C33 H33D 108.7
H33C C33 H33D 107.6
N3' C34' H34A 109.5
N3' C34' H34B 109.5
H34A C34' H34B 109.5
N3' C34' H34C 109.5
H34A C34' H34C 109.5
H34B C34' H34C 109.5
N3 C34 H34D 109.5
N3 C34 H34E 109.5
H34D C34 H34E 109.5
N3 C34 H34F 109.5
H34D C34 H34F 109.5
H34E C34 H34F 109.5
N3' C35' H35A 109.5
N3' C35' H35B 109.5
H35A C35' H35B 109.5
N3' C35' H35C 109.5
H35A C35' H35C 109.5
H35B C35' H35C 109.5
N3 C35 H35D 109.5
N3 C35 H35E 109.5
H35D C35 H35E 109.5
N3 C35 H35F 109.5
H35D C35 H35F 109.5
H35E C35 H35F 109.5
O3' C36' C37' 117.6(4)
O3' C36' C41' 122.4(4)
C37' C36' C41' 120.0(4)
O3 C36 C37 116.8(4)
O3 C36 C41 122.5(4)
C37 C36 C41 120.7(4)
C38' C37' C36' 120.6(4)
C38' C37' C50' 119.9(4)
C36' C37' C50' 119.5(4)
C36 C37 C38 119.5(4)
C36 C37 C50 120.2(4)
C38 C37 C50 120.0(4)
C39' C38' C37' 121.4(4)
C39' C38' H38' 119.3
C37' C38' H38' 119.3
C39 C38 C37 121.6(4)
C39 C38 H38 119.2
C37 C38 H38 119.2
C38' C39' C40' 117.2(4)
C38' C39' C42' 121.9(4)
C40' C39' C42' 120.8(4)
C38 C39 C40 116.8(4)
C38 C39 C42 123.1(4)
C40 C39 C42 120.1(4)
C41 C40 C39 124.0(4)
C41 C40 H40 118.0
C39 C40 H40 118.0
C41' C40' C39' 123.9(4)
C41' C40' H40' 118.0
C39' C40' H40' 118.0
C36' C41' C40' 117.0(4)
C36' C41' C46' 121.2(4)
C40' C41' C46' 121.8(4)
C40 C41 C36 117.0(4)
C40 C41 C46 121.8(4)
C36 C41 C46 121.1(4)
C39 C42 C43 110.3(4)
C39 C42 C45 108.9(4)
C43 C42 C45 109.2(4)
C39 C42 C44 111.8(4)
C43 C42 C44 108.1(4)
C45 C42 C44 108.5(4)
C45' C42' C39' 112.6(4)
C45' C42' C44' 112.4(6)
C39' C42' C44' 108.1(5)
C45' C42' C43' 104.7(5)
C39' C42' C43' 111.4(5)
C44' C42' C43' 107.5(6)
C42 C43 H43A 109.5
C42 C43 H43B 109.5
H43A C43 H43B 109.5
C42 C43 H43C 109.5
H43A C43 H43C 109.5
H43B C43 H43C 109.5
C42' C43' H43D 109.5
C42' C43' H43E 109.5
H43D C43' H43E 109.5
C42' C43' H43F 109.5
H43D C43' H43F 109.5
H43E C43' H43F 109.5
C42 C44 H44A 109.5
C42 C44 H44B 109.5
H44A C44 H44B 109.5
C42 C44 H44C 109.5
H44A C44 H44C 109.5
H44B C44 H44C 109.5
C42' C44' H44D 109.5
C42' C44' H44E 109.5
H44D C44' H44E 109.5
C42' C44' H44F 109.5
H44D C44' H44F 109.5
H44E C44' H44F 109.5
C42 C45 H45A 109.5
C42 C45 H45B 109.5
H45A C45 H45B 109.5
C42 C45 H45C 109.5
H45A C45 H45C 109.5
H45B C45 H45C 109.5
C42' C45' H45D 109.5
C42' C45' H45E 109.5
H45D C45' H45E 109.5
C42' C45' H45F 109.5
H45D C45' H45F 109.5
H45E C45' H45F 109.5
C48' C46' C41' 109.9(4)
C48' C46' C49' 107.5(4)
C41' C46' C49' 112.0(4)
C48' C46' C47' 111.3(4)
C41' C46' C47' 109.4(4)
C49' C46' C47' 106.8(4)
C48 C46 C41 113.0(3)
C48 C46 C47 107.7(4)
C41 C46 C47 110.2(3)
C48 C46 C49 107.0(3)
C41 C46 C49 108.8(3)
C47 C46 C49 110.2(3)
C46' C47' H47A 109.5
C46' C47' H47B 109.5
H47A C47' H47B 109.5
C46' C47' H47C 109.5
H47A C47' H47C 109.5
H47B C47' H47C 109.5
C46 C47 H47D 109.5
C46 C47 H47E 109.5
H47D C47 H47E 109.5
C46 C47 H47F 109.5
H47D C47 H47F 109.5
H47E C47 H47F 109.5
C46' C48' H48A 109.5
C46' C48' H48B 109.5
H48A C48' H48B 109.5
C46' C48' H48C 109.5
H48A C48' H48C 109.5
H48B C48' H48C 109.5
C46 C48 H48D 109.5
C46 C48 H48E 109.5
H48D C48 H48E 109.5
C46 C48 H48F 109.5
H48D C48 H48F 109.5
H48E C48 H48F 109.5
C46 C49 H49A 109.5
C46 C49 H49B 109.5
H49A C49 H49B 109.5
C46 C49 H49C 109.5
H49A C49 H49C 109.5
H49B C49 H49C 109.5
C46' C49' H49D 109.5
C46' C49' H49E 109.5
H49D C49' H49E 109.5
C46' C49' H49F 109.5
H49D C49' H49F 109.5
H49E C49' H49F 109.5
N2' C50' C37' 115.0(4)
N2' C50' H50A 108.5
C37' C50' H50A 108.5
N2' C50' H50B 108.5
C37' C50' H50B 108.5
H50A C50' H50B 107.5
N2 C50 C37 117.0(4)
N2 C50 H50C 108.0
C37 C50 H50C 108.0
N2 C50 H50D 108.0
C37 C50 H50D 108.0
H50C C50 H50D 107.3
N2' C51' C53' 117.7(4)
N2' C51' H51A 107.9
C53' C51' H51A 107.9
N2' C51' H51B 107.9
C53' C51' H51B 107.9
H51A C51' H51B 107.2
N2 C51 C53 114.8(4)
N2 C51 H51C 108.6
C53 C51 H51C 108.6
N2 C51 H51D 108.6
C53 C51 H51D 108.6
H51C C51 H51D 107.5
O4' C52' C53' 117.4(4)
O4' C52' C57' 122.5(4)
C53' C52' C57' 120.1(4)
O4 C52 C53 116.8(4)
O4 C52 C57 122.6(4)
C53 C52 C57 120.6(4)
C54' C53' C52' 119.7(4)
C54' C53' C51' 120.0(4)
C52' C53' C51' 120.0(4)
C52 C53 C54 119.9(4)
C52 C53 C51 119.9(4)
C54 C53 C51 120.1(4)
C55' C54' C53' 121.9(4)
C55' C54' H54' 119.0
C53' C54' H54' 119.0
C55 C54 C53 121.8(4)
C55 C54 H54 119.1
C53 C54 H54 119.1
C54' C55' C56' 116.7(4)
C54' C55' C58' 123.0(4)
C56' C55' C58' 120.2(4)
C54 C55 C56 116.5(4)
C54 C55 C58 122.8(5)
C56 C55 C58 120.7(4)
C57' C56' C55' 123.8(4)
C57' C56' H56' 118.1
C55' C56' H56' 118.1
C57 C56 C55 124.7(4)
C57 C56 H56 117.6
C55 C56 H56 117.6
C56' C57' C52' 117.4(4)
C56' C57' C62' 121.6(4)
C52' C57' C62' 120.9(4)
C56 C57 C52 116.5(4)
C56 C57 C62 122.1(4)
C52 C57 C62 121.4(4)
C60' C58' C61' 109.2(4)
C60' C58' C55' 109.1(4)
C61' C58' C55' 112.3(4)
C60' C58' C59' 108.6(5)
C61' C58' C59' 107.4(4)
C55' C58' C59' 110.1(4)
C59 C58 C55 115.2(6)
C59 C58 C61 105.2(6)
C55 C58 C61 109.0(5)
C59 C58 C60 112.6(6)
C55 C58 C60 109.9(5)
C61 C58 C60 104.2(5)
C58' C59' H59A 109.5
C58' C59' H59B 109.5
H59A C59' H59B 109.5
C58' C59' H59C 109.5
H59A C59' H59C 109.5
H59B C59' H59C 109.5
C58 C59 H59D 109.5
C58 C59 H59E 109.5
H59D C59 H59E 109.5
C58 C59 H59F 109.5
H59D C59 H59F 109.5
H59E C59 H59F 109.5
C58' C60' H60A 109.5
C58' C60' H60B 109.5
H60A C60' H60B 109.5
C58' C60' H60C 109.5
H60A C60' H60C 109.5
H60B C60' H60C 109.5
C58 C60 H60D 109.5
C58 C60 H60E 109.5
H60D C60 H60E 109.5
C58 C60 H60F 109.5
H60D C60 H60F 109.5
H60E C60 H60F 109.5
C58' C61' H61A 109.5
C58' C61' H61B 109.5
H61A C61' H61B 109.5
C58' C61' H61C 109.5
H61A C61' H61C 109.5
H61B C61' H61C 109.5
C58 C61 H61D 109.5
C58 C61 H61E 109.5
H61D C61 H61E 109.5
C58 C61 H61F 109.5
H61D C61 H61F 109.5
H61E C61 H61F 109.5
C63' C62' C64' 107.4(4)
C63' C62' C57' 112.1(4)
C64' C62' C57' 109.3(4)
C63' C62' C65' 106.4(4)
C64' C62' C65' 109.6(4)
C57' C62' C65' 111.9(4)
C63 C62 C57 109.6(4)
C63 C62 C64 110.9(4)
C57 C62 C64 110.2(4)
C63 C62 C65 107.4(4)
C57 C62 C65 111.6(4)
C64 C62 C65 107.0(4)
C62 C63 H63A 109.5
C62 C63 H63B 109.5
H63A C63 H63B 109.5
C62 C63 H63C 109.5
H63A C63 H63C 109.5
H63B C63 H63C 109.5
C62' C63' H63D 109.5
C62' C63' H63E 109.5
H63D C63' H63E 109.5
C62' C63' H63F 109.5
H63D C63' H63F 109.5
H63E C63' H63F 109.5
C62 C64 H64A 109.5
C62 C64 H64B 109.5
H64A C64 H64B 109.5
C62 C64 H64C 109.5
H64A C64 H64C 109.5
H64B C64 H64C 109.5
C62' C64' H64D 109.5
C62' C64' H64E 109.5
H64D C64' H64E 109.5
C62' C64' H64F 109.5
H64D C64' H64F 109.5
H64E C64' H64F 109.5
C62' C65' H65A 109.5
C62' C65' H65B 109.5
H65A C65' H65B 109.5
C62' C65' H65C 109.5
H65A C65' H65C 109.5
H65B C65' H65C 109.5
C62 C65 H65D 109.5
C62 C65 H65E 109.5
H65D C65 H65E 109.5
C62 C65 H65F 109.5
H65D C65 H65F 109.5
H65E C65 H65F 109.5
N2' C66' C67' 116.5(4)
N2' C66' H66A 108.2
C67' C66' H66A 108.2
N2' C66' H66B 108.2
C67' C66' H66B 108.2
H66A C66' H66B 107.3
N2 C66 C67 117.2(4)
N2 C66 H66C 108.0
C67 C66 H66C 108.0
N2 C66 H66D 108.0
C67 C66 H66D 108.0
H66C C66 H66D 107.2
C66' C67' C68' 111.7(4)
C66' C67' H67A 109.3
C68' C67' H67A 109.3
C66' C67' H67B 109.3
C68' C67' H67B 109.3
H67A C67' H67B 107.9
C66 C67 C68 111.8(4)
C66 C67 H67C 109.3
C68 C67 H67C 109.3
C66 C67 H67D 109.3
C68 C67 H67D 109.3
H67C C67 H67D 107.9
N4' C68' C67' 113.9(4)
N4' C68' H68A 108.8
C67' C68' H68A 108.8
N4' C68' H68B 108.8
C67' C68' H68B 108.8
H68A C68' H68B 107.7
N4 C68 C67 113.8(4)
N4 C68 H68C 108.8
C67 C68 H68C 108.8
N4 C68 H68D 108.8
C67 C68 H68D 108.8
H68C C68 H68D 107.7
N4' C69' H69A 109.5
N4' C69' H69B 109.5
H69A C69' H69B 109.5
N4' C69' H69C 109.5
H69A C69' H69C 109.5
H69B C69' H69C 109.5
N4 C69 H69D 109.5
N4 C69 H69E 109.5
H69D C69 H69E 109.5
N4 C69 H69F 109.5
H69D C69 H69F 109.5
H69E C69 H69F 109.5
N4' C70' H70A 109.5
N4' C70' H70B 109.5
H70A C70' H70B 109.5
N4' C70' H70C 109.5
H70A C70' H70C 109.5
H70B C70' H70C 109.5
N4 C70 H70D 109.5
N4 C70 H70E 109.5
H70D C70 H70E 109.5
N4 C70 H70F 109.5
H70D C70 H70F 109.5
H70E C70 H70F 109.5
O5 C71 H71A 109.5
O5 C71 H71B 109.5
H71A C71 H71B 109.5
O5 C71 H71C 109.5
H71A C71 H71C 109.5
H71B C71 H71C 109.5
O7 C71' H71D 109.5
O7 C71' H71E 109.5
H71D C71' H71E 109.5
O7 C71' H71F 109.5
H71D C71' H71F 109.5
H71E C71' H71F 109.5
O5 C72 C73 109.6(7)
O5 C72 H72A 109.7
C73 C72 H72A 109.7
O5 C72 H72B 109.7
C73 C72 H72B 109.7
H72A C72 H72B 108.2
O7 C72' C73' 103.4(8)
O7 C72' H72C 111.1
C73' C72' H72C 111.1
O7 C72' H72D 111.1
C73' C72' H72D 111.1
H72C C72' H72D 109.0
O6 C73 C72 109.3(7)
O6 C73 H73A 109.8
C72 C73 H73A 109.8
O6 C73 H73B 109.8
C72 C73 H73B 109.8
H73A C73 H73B 108.3
O8 C73' C72' 114.6(9)
O8 C73' H73C 108.6
C72' C73' H73C 108.6
O8 C73' H73D 108.6
C72' C73' H73D 108.6
H73C C73' H73D 107.6
O6 C74 H74A 109.5
O6 C74 H74B 109.5
H74A C74 H74B 109.5
O6 C74 H74C 109.5
H74A C74 H74C 109.5
H74B C74 H74C 109.5
O8 C74' H74D 109.5
O8 C74' H74E 109.5
H74D C74' H74E 109.5
O8 C74' H74F 109.5
H74D C74' H74F 109.5
H74E C74' H74F 109.5

loop_
_geom_bond_atom_site_label_1
_geom_bond_atom_site_label_2
_geom_bond_distance
Ce1 O2' 2.131(3)
Ce1 O4' 2.150(3)
Ce1 O1' 2.141(3)
Ce1 O3' 2.153(3)
Ce1 N1' 2.592(3)
Ce1 N2' 2.597(4)
Ce2 O1 2.140(3)
Ce2 O3 2.139(3)
Ce2 O4 2.142(3)
Ce2 O2 2.160(3)
Ce2 N1 2.598(3)
Ce2 N2 2.597(3)
O1' C1' 1.356(5)
O1 C1 1.352(5)
O2' C17' 1.365(5)
O2 C17 1.348(5)
O3' C36' 1.356(5)
O3 C36 1.352(5)
O4' C52' 1.342(5)
O4 C52 1.363(5)
O5 C72 1.402(8)
O5 C71 1.424(8)
O6 C74 1.444(9)
O6 C73 1.440(9)
O7 C71' 1.379(9)
O7 C72' 1.437(10)
O8 C74' 1.448(10)
O8 C73' 1.447(11)
N1' C16' 1.495(5)
N1' C15' 1.502(5)
N1' C31' 1.487(5)
N1 C15 1.501(5)
N1 C31 1.490(5)
N1 C16 1.502(5)
N2' C51' 1.493(5)
N2' C66' 1.495(5)
N2' C50' 1.499(5)
N2 C51 1.489(5)
N2 C66 1.480(5)
N2 C50 1.516(5)
N3' C35' 1.447(6)
N3' C34' 1.454(6)
N3' C33' 1.457(6)
N3 C34 1.441(6)
N3 C33 1.454(6)
N3 C35 1.454(6)
N4' C70' 1.453(7)
N4' C68' 1.445(6)
N4' C69' 1.462(6)
N4 C70 1.446(6)
N4 C68 1.461(6)
N4 C69 1.465(6)
C1' C2' 1.404(6)
C1' C6' 1.415(6)
C1 C2 1.402(6)
C1 C6 1.416(6)
C2' C3' 1.395(6)
C2' C15' 1.499(5)
C2 C3 1.394(6)
C2 C15 1.496(6)
C3' C4' 1.385(6)
C3' H3' 0.9300
C3 C4 1.399(6)
C3 H3 0.9300
C4' C5' 1.396(6)
C4' C7' 1.537(6)
C4 C5 1.380(6)
C4 C7 1.545(6)
C5' C6' 1.403(6)
C5' H5' 0.9300
C5 C6 1.399(6)
C5 H5 0.9300
C6' C11' 1.529(6)
C6 C11 1.531(6)
C7' C9' 1.540(6)
C7' C8' 1.537(6)
C7' C10' 1.542(6)
C7 C9 1.528(7)
C7 C10 1.524(7)
C7 C8 1.533(7)
C8' H8'1 0.9600
C8' H8'2 0.9600
C8' H8'3 0.9600
C8 H8A 0.9600
C8 H8B 0.9600
C8 H8C 0.9600
C9' H9'1 0.9600
C9' H9'2 0.9600
C9' H9'3 0.9600
C9 H9A 0.9600
C9 H9B 0.9600
C9 H9C 0.9600
C10' H10A 0.9600
C10' H10B 0.9600
C10' H10C 0.9600
C10 H10D 0.9600
C10 H10E 0.9600
C10 H10F 0.9600
C11 C13 1.543(6)
C11 C12 1.545(6)
C11 C14 1.533(6)
C11' C14' 1.529(6)
C11' C13' 1.544(6)
C11' C12' 1.551(6)
C12' H12A 0.9600
C12' H12B 0.9600
C12' H12C 0.9600
C12 H12D 0.9600
C12 H12E 0.9600
C12 H12F 0.9600
C13 H13A 0.9600
C13 H13B 0.9600
C13 H13C 0.9600
C13' H13D 0.9600
C13' H13E 0.9600
C13' H13F 0.9600
C14 H14A 0.9600
C14 H14B 0.9600
C14 H14C 0.9600
C14' H14D 0.9600
C14' H14E 0.9600
C14' H14F 0.9600
C15' H15A 0.9700
C15' H15B 0.9700
C15 H15C 0.9700
C15 H15D 0.9700
C16' C18' 1.515(6)
C16' H16A 0.9700
C16' H16B 0.9700
C16 C18 1.495(6)
C16 H16C 0.9700
C16 H16D 0.9700
C17' C18' 1.400(6)
C17' C22' 1.409(6)
C17 C22 1.411(6)
C17 C18 1.413(6)
C18' C19' 1.380(6)
C18 C19 1.384(6)
C19' C20' 1.398(6)
C19' H19' 0.9300
C19 C20 1.397(6)
C19 H19 0.9300
C20' C21' 1.396(6)
C20' C23' 1.535(6)
C20 C21 1.386(6)
C20 C23 1.540(6)
C21' C22' 1.391(6)
C21' H21' 0.9300
C21 C22 1.399(6)
C21 H21 0.9300
C22' C27' 1.554(6)
C22 C27 1.541(6)
C23' C26' 1.517(6)
C23' C25' 1.535(6)
C23' C24' 1.549(6)
C23 C25 1.526(6)
C23 C24 1.521(7)
C23 C26 1.547(7)
C24' H24A 0.9600
C24' H24B 0.9600
C24' H24C 0.9600
C24 H24D 0.9600
C24 H24E 0.9600
C24 H24F 0.9600
C25' H25A 0.9600
C25' H25B 0.9600
C25' H25C 0.9600
C25 H25D 0.9600
C25 H25E 0.9600
C25 H25F 0.9600
C26' H26A 0.9600
C26' H26B 0.9600
C26' H26C 0.9600
C26 H26D 0.9600
C26 H26E 0.9600
C26 H26F 0.9600
C27 C30 1.538(6)
C27 C29 1.543(6)
C27 C28 1.542(6)
C27' C29' 1.527(6)
C27' C30' 1.525(6)
C27' C28' 1.536(6)
C28 H28A 0.9600
C28 H28B 0.9600
C28 H28C 0.9600
C28' H28D 0.9600
C28' H28E 0.9600
C28' H28F 0.9600
C29' H29A 0.9600
C29' H29B 0.9600
C29' H29C 0.9600
C29 H29D 0.9600
C29 H29E 0.9600
C29 H29F 0.9600
C30' H30A 0.9600
C30' H30B 0.9600
C30' H30C 0.9600
C30 H30D 0.9600
C30 H30E 0.9600
C30 H30F 0.9600
C31' C32' 1.525(6)
C31' H31A 0.9700
C31' H31B 0.9700
C31 C32 1.519(6)
C31 H31C 0.9700
C31 H31D 0.9700
C32' C33' 1.520(6)
C32' H32A 0.9700
C32' H32B 0.9700
C32 C33 1.525(6)
C32 H32C 0.9700
C32 H32D 0.9700
C33' H33A 0.9700
C33' H33B 0.9700
C33 H33C 0.9700
C33 H33D 0.9700
C34' H34A 0.9600
C34' H34B 0.9600
C34' H34C 0.9600
C34 H34D 0.9600
C34 H34E 0.9600
C34 H34F 0.9600
C35' H35A 0.9600
C35' H35B 0.9600
C35' H35C 0.9600
C35 H35D 0.9600
C35 H35E 0.9600
C35 H35F 0.9600
C36' C37' 1.398(6)
C36' C41' 1.418(6)
C36 C37 1.405(6)
C36 C41 1.411(6)
C37' C38' 1.389(6)
C37' C50' 1.515(6)
C37 C38 1.403(6)
C37 C50 1.500(6)
C38' C39' 1.386(6)
C38' H38' 0.9300
C38 C39 1.393(6)
C38 H38 0.9300
C39' C40' 1.401(6)
C39' C42' 1.527(6)
C39 C40 1.412(6)
C39 C42 1.531(6)
C40 C41 1.396(6)
C40 H40 0.9300
C40' C41' 1.395(6)
C40' H40' 0.9300
C41' C46' 1.539(6)
C41 C46 1.533(5)
C42 C43 1.532(6)
C42 C45 1.540(6)
C42 C44 1.548(6)
C42' C45' 1.498(8)
C42' C44' 1.515(9)
C42' C43' 1.529(8)
C43 H43A 0.9600
C43 H43B 0.9600
C43 H43C 0.9600
C43' H43D 0.9600
C43' H43E 0.9600
C43' H43F 0.9600
C44 H44A 0.9600
C44 H44B 0.9600
C44 H44C 0.9600
C44' H44D 0.9600
C44' H44E 0.9600
C44' H44F 0.9600
C45 H45A 0.9600
C45 H45B 0.9600
C45 H45C 0.9600
C45' H45D 0.9600
C45' H45E 0.9600
C45' H45F 0.9600
C46' C48' 1.537(7)
C46' C49' 1.548(6)
C46' C47' 1.534(6)
C46 C48 1.530(6)
C46 C47 1.552(6)
C46 C49 1.551(6)
C47' H47A 0.9600
C47' H47B 0.9600
C47' H47C 0.9600
C47 H47D 0.9600
C47 H47E 0.9600
C47 H47F 0.9600
C48' H48A 0.9600
C48' H48B 0.9600
C48' H48C 0.9600
C48 H48D 0.9600
C48 H48E 0.9600
C48 H48F 0.9600
C49 H49A 0.9600
C49 H49B 0.9600
C49 H49C 0.9600
C49' H49D 0.9600
C49' H49E 0.9600
C49' H49F 0.9600
C50' H50A 0.9700
C50' H50B 0.9700
C50 H50C 0.9700
C50 H50D 0.9700
C51' C53' 1.501(6)
C51' H51A 0.9700
C51' H51B 0.9700
C51 C53 1.513(6)
C51 H51C 0.9700
C51 H51D 0.9700
C52' C53' 1.402(6)
C52' C57' 1.413(6)
C52 C53 1.394(6)
C52 C57 1.413(6)
C53' C54' 1.398(6)
C53 C54 1.402(6)
C54' C55' 1.384(6)
C54' H54' 0.9300
C54 C55 1.377(6)
C54 H54 0.9300
C55' C56' 1.405(6)
C55' C58' 1.536(6)
C55 C56 1.407(7)
C55 C58 1.535(7)
C56' C57' 1.390(6)
C56' H56' 0.9300
C56 C57 1.389(6)
C56 H56 0.9300
C57' C62' 1.543(6)
C57 C62 1.532(6)
C58' C60' 1.528(7)
C58' C61' 1.529(7)
C58' C59' 1.533(7)
C58 C59 1.433(10)
C58 C61 1.575(9)
C58 C60 1.542(9)
C59' H59A 0.9600
C59' H59B 0.9600
C59' H59C 0.9600
C59 H59D 0.9600
C59 H59E 0.9600
C59 H59F 0.9600
C60' H60A 0.9600
C60' H60B 0.9600
C60' H60C 0.9600
C60 H60D 0.9600
C60 H60E 0.9600
C60 H60F 0.9600
C61' H61A 0.9600
C61' H61B 0.9600
C61' H61C 0.9600
C61 H61D 0.9600
C61 H61E 0.9600
C61 H61F 0.9600
C62' C63' 1.528(6)
C62' C64' 1.536(6)
C62' C65' 1.531(6)
C62 C63 1.531(6)
C62 C64 1.541(6)
C62 C65 1.553(6)
C63 H63A 0.9600
C63 H63B 0.9600
C63 H63C 0.9600
C63' H63D 0.9600
C63' H63E 0.9600
C63' H63F 0.9600
C64 H64A 0.9600
C64 H64B 0.9600
C64 H64C 0.9600
C64' H64D 0.9600
C64' H64E 0.9600
C64' H64F 0.9600
C65' H65A 0.9600
C65' H65B 0.9600
C65' H65C 0.9600
C65 H65D 0.9600
C65 H65E 0.9600
C65 H65F 0.9600
C66' C67' 1.513(6)
C66' H66A 0.9700
C66' H66B 0.9700
C66 C67 1.529(6)
C66 H66C 0.9700
C66 H66D 0.9700
C67' C68' 1.535(6)
C67' H67A 0.9700
C67' H67B 0.9700
C67 C68 1.530(6)
C67 H67C 0.9700
C67 H67D 0.9700
C68' H68A 0.9700
C68' H68B 0.9700
C68 H68C 0.9700
C68 H68D 0.9700
C69' H69A 0.9600
C69' H69B 0.9600
C69' H69C 0.9600
C69 H69D 0.9600
C69 H69E 0.9600
C69 H69F 0.9600
C70' H70A 0.9600
C70' H70B 0.9600
C70' H70C 0.9600
C70 H70D 0.9600
C70 H70E 0.9600
C70 H70F 0.9600
C71 H71A 0.9600
C71 H71B 0.9600
C71 H71C 0.9600
C71' H71D 0.9600
C71' H71E 0.9600
C71' H71F 0.9600
C72 C73 1.523(10)
C72 H72A 0.9700
C72 H72B 0.9700
C72' C73' 1.502(13)
C72' H72C 0.9700
C72' H72D 0.9700
C73 H73A 0.9700
C73 H73B 0.9700
C73' H73C 0.9700
C73' H73D 0.9700
C74 H74A 0.9600
C74 H74B 0.9600
C74 H74C 0.9600
C74' H74D 0.9600
C74' H74E 0.9600
C74' H74F 0.9600
